data_4131166
loop_
_publ_author_name
'Aghabali, Amineh'
'Jun, Sharon'
'Olmstead, Marilyn M.'
'Balch, Alan L.'

_publ_section_title
;
 Silver(I)-Mediated Modification, Dimerization, and Polymerization of an
 Open-Cage Fullerene.
;
_journal_issue 50
_journal_name_full 'Journal of the American Chemical Society'
_journal_page_first 16459
_journal_page_last 16465
_journal_paper_doi 10.1021/jacs.6b10394
_journal_volume 138
_journal_year 2016
_chemical_formula_moiety
;C86 H32 Ag2 N2 O8, 
0.5(C171 H58 Ag4 N4 O15), C0.50 O0.50, H2O
;
_chemical_formula_sum 'C172 H63 Ag4 N4 O17'
_chemical_formula_weight 2888.74
_space_group_crystal_system triclinic
_space_group_IT_number 2
_space_group_name_Hall '-P 1'
_space_group_name_H-M_alt 'P -1'
_atom_sites_solution_hydrogens mixed
_audit_creation_method SHELXL-2014/7
_cell_angle_alpha 71.278(2)
_cell_angle_beta 82.596(2)
_cell_angle_gamma 83.746(2)
_cell_formula_units_Z 2
_cell_length_a 11.5733(4)
_cell_length_b 22.8941(8)
_cell_length_c 29.5418(9)
_cell_measurement_reflns_used 9835
_cell_measurement_temperature 90(2)
_cell_measurement_theta_max 72.20
_cell_measurement_theta_min 1.59
_cell_volume 7332.4(4)
_computing_cell_refinement 'SAINT (Bruker, 2013)'
_computing_data_collection 'Apex2 (Bruker, 2014)'
_computing_data_reduction 'SAINT (Bruker, 2013)'
_computing_publication_material 'SHELXL-2014 (Sheldrick, 2014)'
_computing_structure_refinement 'SHELXL-2014/7 (Sheldrick, 2014)'
_computing_structure_solution 'SHELXT (Sheldrick, 2014)'
_diffrn_ambient_temperature 90(2)
_diffrn_measured_fraction_theta_full 0.916
_diffrn_measured_fraction_theta_max 0.884
_diffrn_measurement_device_type 'Bruker APEX-DUO'
_diffrn_measurement_method '\f and \w scans'
_diffrn_radiation_type CuK\a
_diffrn_radiation_wavelength 1.54178
_diffrn_reflns_av_unetI/netI 0.0828
_diffrn_reflns_Laue_measured_fraction_full 0.916
_diffrn_reflns_Laue_measured_fraction_max 0.884
_diffrn_reflns_limit_h_max 13
_diffrn_reflns_limit_h_min -13
_diffrn_reflns_limit_k_max 27
_diffrn_reflns_limit_k_min -26
_diffrn_reflns_limit_l_max 36
_diffrn_reflns_limit_l_min 0
_diffrn_reflns_number 32617
_diffrn_reflns_point_group_measured_fraction_full 0.916
_diffrn_reflns_point_group_measured_fraction_max 0.884
_diffrn_reflns_theta_full 67.679
_diffrn_reflns_theta_max 72.199
_diffrn_reflns_theta_min 1.587
_diffrn_source 'fine-focus sealed tube'
_exptl_absorpt_coefficient_mu 4.751
_exptl_absorpt_correction_T_max 0.753
_exptl_absorpt_correction_T_min 0.533
_exptl_absorpt_correction_type multi-scan
_exptl_absorpt_process_details 'TWINABS (Sheldrick, 2012)'
_exptl_crystal_colour black
_exptl_crystal_density_diffrn 1.308
_exptl_crystal_description plate
_exptl_crystal_F_000 2894
_exptl_crystal_size_max 0.187
_exptl_crystal_size_mid 0.172
_exptl_crystal_size_min 0.039
_refine_diff_density_max 1.271
_refine_diff_density_min -1.157
_refine_diff_density_rms 0.153
_refine_ls_extinction_method none
_refine_ls_goodness_of_fit_ref 1.026
_refine_ls_hydrogen_treatment constr
_refine_ls_matrix_type full
_refine_ls_number_parameters 1769
_refine_ls_number_reflns 32617
_refine_ls_number_restraints 1614
_refine_ls_restrained_S_all 1.020
_refine_ls_R_factor_all 0.1099
_refine_ls_R_factor_gt 0.0912
_refine_ls_shift/su_max 0.031
_refine_ls_shift/su_mean 0.000
_refine_ls_structure_factor_coef Fsqd
_refine_ls_weighting_details 'w=1/[\s^2^(Fo^2^)+(0.1171P)^2^+49.5872P] where P=(Fo^2^+2Fc^2^)/3'
_refine_ls_weighting_scheme calc
_refine_ls_wR_factor_gt 0.2320
_refine_ls_wR_factor_ref 0.2442
_reflns_Friedel_coverage 0.000
_reflns_number_gt 25438
_reflns_number_total 32617
_reflns_threshold_expression 'I > 2\s(I)'
_cod_data_source_file ja6b10394_si_004.cif
_cod_data_source_block aa95z
_cod_database_code 4131166
_shelx_shelxl_version_number 2014/7
_shelx_space_group_comment
;
The symmetry employed for this shelxl refinement is uniquely defined
by the following loop, which should always be used as a source of
symmetry information in preference to the above space-group names.
They are only intended as comments.
;
_shelx_estimated_absorpt_t_min 0.470
_shelx_estimated_absorpt_t_max 0.836

loop_
_space_group_symop_operation_xyz
'x, y, z'
'-x, -y, -z'

loop_
_atom_site_label
_atom_site_type_symbol
_atom_site_fract_x
_atom_site_fract_y
_atom_site_fract_z
_atom_site_U_iso_or_equiv
_atom_site_adp_type
_atom_site_occupancy
_atom_site_site_symmetry_order
_atom_site_calc_flag
_atom_site_refinement_flags_posn
_atom_site_refinement_flags_adp
_atom_site_refinement_flags_occupancy
_atom_site_disorder_assembly
_atom_site_disorder_group
Ag1 Ag 0.47004(6) -0.02286(3) 0.55082(3) 0.02425(17) Uani 1 1 d . . . . .
Ag2 Ag 1.03733(7) 0.18054(5) 0.64030(3) 0.0425(2) Uani 1 1 d . . . . .
O1 O 0.2290(6) 0.1231(3) 0.5914(3) 0.0239(15) Uani 1 1 d . U . . .
O2 O 0.2106(5) 0.2332(3) 0.5181(2) 0.0192(14) Uani 1 1 d . U . . .
O3 O 0.2900(6) 0.1776(3) 0.4461(3) 0.0229(14) Uani 1 1 d . U . . .
O4 O 0.5375(6) 0.1336(3) 0.3803(2) 0.0213(14) Uani 1 1 d . U . . .
O5 O 0.7579(6) 0.0122(3) 0.4550(3) 0.0222(14) Uani 1 1 d . U . . .
O6 O 0.6473(6) -0.0284(3) 0.5941(3) 0.0227(14) Uani 1 1 d . U . . .
O7 O 0.4017(6) 0.0325(3) 0.6107(3) 0.0228(14) Uani 1 1 d . U . . .
N1 N 0.1746(8) 0.1276(4) 0.6929(4) 0.034(2) Uani 1 1 d . U . . .
N2 N 0.2217(7) 0.2314(4) 0.6141(3) 0.0181(15) Uani 1 1 d . U . . .
C28 C 0.4439(8) 0.2462(4) 0.4305(3) 0.0163(16) Uani 1 1 d . U . . .
C1 C 0.4167(8) 0.3205(4) 0.5217(3) 0.0175(17) Uani 1 1 d . U . . .
C2 C 0.4558(8) 0.2671(5) 0.5996(3) 0.0193(16) Uani 1 1 d . U . . .
C3 C 0.4361(9) 0.2051(5) 0.6235(4) 0.0206(16) Uani 1 1 d . U . . .
C4 C 0.3170(8) 0.1345(4) 0.6025(3) 0.0174(17) Uani 1 1 d . U . . .
C5 C 0.4319(8) 0.0961(4) 0.5927(3) 0.0179(16) Uani 1 1 d . U . . .
C6 C 0.4830(8) 0.1071(4) 0.5410(3) 0.0165(15) Uani 1 1 d . U . . .
C7 C 0.4615(8) 0.1454(4) 0.4932(3) 0.0147(15) Uani 1 1 d . U . . .
C8 C 0.3744(8) 0.1980(4) 0.4694(3) 0.0171(15) Uani 1 1 d . U . . .
C9 C 0.3091(8) 0.2401(4) 0.4979(3) 0.0172(17) Uani 1 1 d . U . . .
C10 C 0.3824(8) 0.2931(4) 0.4903(3) 0.0160(16) Uani 1 1 d . U . . .
C11 C 0.4473(8) 0.2991(4) 0.4452(3) 0.0188(17) Uani 1 1 d . U . . .
C12 C 0.5370(8) 0.3380(4) 0.4284(4) 0.0221(17) Uani 1 1 d . U . . .
C13 C 0.5808(8) 0.3618(4) 0.4615(4) 0.0207(17) Uani 1 1 d . U . . .
C14 C 0.5321(8) 0.3468(4) 0.5091(3) 0.0165(16) Uani 1 1 d . U . . .
C15 C 0.6092(8) 0.3332(4) 0.5474(3) 0.0158(16) Uani 1 1 d . U . . .
C16 C 0.5766(9) 0.2857(5) 0.5920(4) 0.0242(18) Uani 1 1 d . U . . .
C17 C 0.6601(9) 0.2450(5) 0.6170(4) 0.0222(17) Uani 1 1 d . U . . .
C18 C 0.6394(9) 0.1803(5) 0.6377(4) 0.0229(17) Uani 1 1 d . U . . .
C19 C 0.5337(8) 0.1595(4) 0.6318(3) 0.0175(16) Uani 1 1 d . U . . .
C20 C 0.5342(8) 0.1035(5) 0.6200(3) 0.0194(16) Uani 1 1 d . U . . .
C21 C 0.6424(9) 0.0728(5) 0.6134(4) 0.0208(17) Uani 1 1 d . U . . .
C22 C 0.6635(8) 0.0359(4) 0.5766(4) 0.0201(16) Uani 1 1 d . U . . .
C23 C 0.5833(8) 0.0654(4) 0.5374(4) 0.0186(16) Uani 1 1 d . U . . .
C24 C 0.6273(8) 0.0808(4) 0.4874(3) 0.0161(16) Uani 1 1 d . U . . .
C25 C 0.5508(7) 0.1277(4) 0.4616(3) 0.0142(15) Uani 1 1 d . U . . .
C26 C 0.5804(8) 0.1632(5) 0.4090(4) 0.0201(16) Uani 1 1 d . U . . .
C27 C 0.5380(8) 0.2308(4) 0.4014(3) 0.0175(16) Uani 1 1 d . U . . .
C29 C 0.6335(9) 0.2704(5) 0.3850(3) 0.0201(17) Uani 1 1 d . U . . .
C30 C 0.6287(9) 0.3250(5) 0.3968(4) 0.0201(17) Uani 1 1 d . U . . .
C31 C 0.7363(8) 0.3430(5) 0.4094(4) 0.0219(17) Uani 1 1 d . U . . .
C32 C 0.7033(8) 0.3661(4) 0.4480(4) 0.0209(17) Uani 1 1 d . U . . .
C33 C 0.7805(8) 0.3553(4) 0.4838(4) 0.0211(17) Uani 1 1 d . U . . .
C34 C 0.7295(8) 0.3387(4) 0.5335(3) 0.0173(16) Uani 1 1 d . U . . .
C35 C 0.8185(8) 0.2965(4) 0.5616(3) 0.0172(16) Uani 1 1 d . U . . .
C36 C 0.7811(9) 0.2489(5) 0.6030(3) 0.0227(17) Uiso 1 1 d . U . . .
C37 C 0.8398(9) 0.1877(5) 0.6116(4) 0.0281(19) Uani 1 1 d . U . . .
C38 C 0.7470(9) 0.1441(5) 0.6341(4) 0.0229(17) Uani 1 1 d . U . . .
C39 C 0.7442(8) 0.0927(5) 0.6201(4) 0.0224(17) Uani 1 1 d . U . . .
C40 C 0.8402(8) 0.0794(5) 0.5856(4) 0.0204(17) Uani 1 1 d . U . . .
C41 C 0.7928(8) 0.0501(4) 0.5562(4) 0.0205(17) Uani 1 1 d . U . . .
C42 C 0.8308(8) 0.0656(4) 0.5088(4) 0.0198(17) Uani 1 1 d . U . . .
C43 C 0.7510(8) 0.0672(4) 0.4691(4) 0.0174(15) Uani 1 1 d . U . . .
C44 C 0.7915(8) 0.1231(4) 0.4291(4) 0.0202(17) Uani 1 1 d . U . . .
C45 C 0.7141(8) 0.1680(5) 0.4013(4) 0.0221(17) Uani 1 1 d . U . . .
C46 C 0.7437(9) 0.2313(5) 0.3846(4) 0.0246(17) Uani 1 1 d . U . . .
C47 C 0.8453(8) 0.2510(5) 0.3927(4) 0.0232(17) Uani 1 1 d . U . . .
C48 C 0.8421(8) 0.3075(5) 0.4053(4) 0.0254(18) Uani 1 1 d . U . . .
C49 C 0.9222(8) 0.2954(5) 0.4421(4) 0.0223(17) Uani 1 1 d . U . . .
C50 C 0.8913(8) 0.3213(4) 0.4801(4) 0.0219(17) Uani 1 1 d . U . . .
C51 C 0.9144(8) 0.2844(5) 0.5279(4) 0.0212(17) Uani 1 1 d . U . . .
C52 C 0.9660(8) 0.2235(5) 0.5379(4) 0.0238(17) Uani 1 1 d . U . . .
C53 C 0.9288(8) 0.1758(5) 0.5800(4) 0.0250(18) Uani 1 1 d . U . . .
C54 C 0.9274(8) 0.1189(5) 0.5665(4) 0.0219(17) Uani 1 1 d . U . . .
C55 C 0.9197(8) 0.1072(4) 0.4881(4) 0.0207(17) Uani 1 1 d . U . . .
C56 C 0.8966(8) 0.1445(5) 0.4403(4) 0.0247(18) Uani 1 1 d . U . . .
C57 C 0.9228(8) 0.2057(5) 0.4208(4) 0.0243(18) Uani 1 1 d . U . . .
C58 C 0.9743(8) 0.2327(5) 0.4525(4) 0.0226(17) Uani 1 1 d . U . . .
C59 C 0.9937(8) 0.1990(5) 0.4975(4) 0.0239(17) Uani 1 1 d . U . . .
C60 C 0.9687(8) 0.1329(5) 0.5167(4) 0.0226(17) Uani 1 1 d . U . . .
C61 C 0.3198(9) 0.1817(5) 0.6311(4) 0.0242(17) Uani 1 1 d . U . . .
C62 C 0.2419(8) 0.2844(5) 0.5885(4) 0.0209(17) Uani 1 1 d . U . . .
C63 C 0.3663(8) 0.3108(4) 0.5740(3) 0.0183(15) Uani 1 1 d . U . . .
C64 C 0.2823(9) 0.1486(5) 0.6844(4) 0.0250(18) Uani 1 1 d . U . . .
C65 C 0.3513(10) 0.1395(6) 0.7201(4) 0.036(2) Uani 1 1 d . U . . .
H65 H 0.4257 0.1561 0.7127 0.043 Uiso 1 1 calc R U . . .
C66 C 0.3156(12) 0.1067(7) 0.7669(5) 0.048(3) Uani 1 1 d . U . . .
H66 H 0.3654 0.1005 0.7914 0.058 Uiso 1 1 calc R U . . .
C67 C 0.2081(13) 0.0831(7) 0.7780(5) 0.055(3) Uani 1 1 d . U . . .
H67 H 0.1823 0.0582 0.8094 0.066 Uiso 1 1 calc R U . . .
C68 C 0.1390(12) 0.0981(6) 0.7399(5) 0.047(3) Uani 1 1 d . U . . .
H68 H 0.0605 0.0869 0.7473 0.057 Uiso 1 1 calc R U . . .
C69 C 0.1415(8) 0.3306(5) 0.5745(4) 0.0232(17) Uani 1 1 d . U . . .
C70 C 0.1317(9) 0.3698(5) 0.5277(4) 0.030(2) Uani 1 1 d . U . . .
H70 H 0.1899 0.3662 0.5028 0.036 Uiso 1 1 calc R U . . .
C71 C 0.0387(9) 0.4142(5) 0.5168(5) 0.031(2) Uani 1 1 d . U . . .
H71 H 0.0328 0.4406 0.4849 0.037 Uiso 1 1 calc R U . . .
C72 C -0.0455(9) 0.4189(5) 0.5539(4) 0.031(2) Uani 1 1 d . U . . .
H72 H -0.1096 0.4490 0.5470 0.037 Uiso 1 1 calc R U . . .
C73 C -0.0378(9) 0.3822(5) 0.5987(4) 0.0266(19) Uani 1 1 d . U . . .
H73 H -0.0967 0.3868 0.6231 0.032 Uiso 1 1 calc R U . . .
C74 C 0.0529(9) 0.3376(5) 0.6109(4) 0.0251(19) Uiso 1 1 d . U . . .
H74 H 0.0562 0.3118 0.6432 0.030 Uiso 1 1 calc R U . . .
C75 C 0.3568(8) 0.3715(5) 0.5860(4) 0.0194(16) Uani 1 1 d . U . . .
C76 C 0.3573(8) 0.4294(5) 0.5520(4) 0.0239(19) Uani 1 1 d . U . . .
H76 H 0.3628 0.4325 0.5189 0.029 Uiso 1 1 calc R U . . .
C77 C 0.3500(9) 0.4823(5) 0.5646(4) 0.0250(19) Uani 1 1 d . U . . .
H77 H 0.3486 0.5214 0.5405 0.030 Uiso 1 1 calc R U . . .
C78 C 0.3446(9) 0.4789(5) 0.6131(4) 0.0252(19) Uani 1 1 d . U . . .
H78 H 0.3407 0.5155 0.6218 0.030 Uiso 1 1 calc R U . . .
C79 C 0.3451(9) 0.4219(5) 0.6477(4) 0.027(2) Uani 1 1 d . U . . .
H79 H 0.3424 0.4192 0.6806 0.033 Uiso 1 1 calc R U . . .
C80 C 0.3494(9) 0.3684(5) 0.6348(4) 0.0249(19) Uani 1 1 d . U . . .
H80 H 0.3472 0.3293 0.6591 0.030 Uiso 1 1 calc R U . . .
C81 C 0.3654(9) 0.0071(5) 0.6615(4) 0.031(2) Uani 1 1 d . U . . .
H81A H 0.3640 -0.0379 0.6700 0.046 Uiso 1 1 calc R U . . .
H81B H 0.2870 0.0250 0.6687 0.046 Uiso 1 1 calc R U . . .
H81C H 0.4204 0.0171 0.6800 0.046 Uiso 1 1 calc R U . . .
C82 C 0.7120(10) -0.0619(5) 0.6340(4) 0.034(3) Uani 1 1 d . U . . .
H82A H 0.6956 -0.0418 0.6591 0.051 Uiso 1 1 calc R U . . .
H82B H 0.7957 -0.0621 0.6233 0.051 Uiso 1 1 calc R U . . .
H82C H 0.6888 -0.1045 0.6468 0.051 Uiso 1 1 calc R U . . .
C83 C 0.8663(8) 0.0023(5) 0.4250(5) 0.031(3) Uani 1 1 d . U . . .
H83A H 0.8515 -0.0233 0.4056 0.046 Uiso 1 1 calc R U . . .
H83B H 0.9277 -0.0188 0.4458 0.046 Uiso 1 1 calc R U . . .
H83C H 0.8916 0.0423 0.4037 0.046 Uiso 1 1 calc R U . . .
C84 C 0.5581(10) 0.1641(5) 0.3294(4) 0.031(2) Uani 1 1 d . U . . .
H84A H 0.5272 0.1404 0.3119 0.047 Uiso 1 1 calc R U . . .
H84B H 0.6423 0.1670 0.3203 0.047 Uiso 1 1 calc R U . . .
H84C H 0.5189 0.2058 0.3214 0.047 Uiso 1 1 calc R U . . .
C85 C 0.2477(9) 0.1181(5) 0.4728(4) 0.031(2) Uani 1 1 d . U . . .
H85A H 0.1901 0.1083 0.4553 0.046 Uiso 1 1 calc R U . . .
H85B H 0.2109 0.1191 0.5044 0.046 Uiso 1 1 calc R U . . .
H85C H 0.3131 0.0865 0.4770 0.046 Uiso 1 1 calc R U . . .
Ag3 Ag 0.52750(7) 0.43551(4) 1.00765(3) 0.0293(2) Uani 1 1 d . . . . .
Ag4 Ag 0.95819(8) 0.38357(5) 0.81892(4) 0.0485(3) Uani 1 1 d . . . . .
O8 O 0.7711(6) 0.4233(4) 0.8785(3) 0.0312(18) Uani 1 1 d . U . . .
O9 O 0.7892(6) 0.5332(4) 0.8050(2) 0.0280(17) Uani 1 1 d . U . . .
O10 O 0.7108(6) 0.6037(4) 0.8669(2) 0.0280(16) Uani 1 1 d . U . . .
O11 O 0.4670(7) 0.6735(4) 0.9178(3) 0.0372(18) Uani 1 1 d . U . . .
O12 O 0.2398(6) 0.5590(4) 0.9998(2) 0.0275(16) Uani 1 1 d . U . . .
O13 O 0.3512(7) 0.3860(4) 1.0010(3) 0.0355(18) Uani 1 1 d . U . . .
O14 O 0.5919(7) 0.3807(4) 0.9485(2) 0.0299(16) Uani 1 1 d . U . . .
N3 N 0.8266(11) 0.3042(5) 0.8497(4) 0.046(2) Uani 1 1 d . U . . .
N4 N 0.7727(7) 0.4205(4) 0.7865(3) 0.0255(17) Uani 1 1 d . U . . .
C86 C 0.5843(8) 0.5504(5) 0.7335(3) 0.0233(17) Uani 1 1 d . U . . .
C87 C 0.5386(9) 0.4436(5) 0.7613(3) 0.0241(17) Uani 1 1 d . U . . .
C88 C 0.5570(9) 0.4089(5) 0.8044(4) 0.0265(18) Uani 1 1 d . U . . .
C89 C 0.6832(10) 0.4122(5) 0.8670(4) 0.031(2) Uani 1 1 d . U . . .
C90 C 0.5643(10) 0.4143(5) 0.9004(3) 0.0264(17) Uani 1 1 d . U . . .
C91 C 0.5178(8) 0.4796(5) 0.9031(3) 0.0206(16) Uani 1 1 d . U . . .
C92 C 0.5385(9) 0.5429(5) 0.8819(3) 0.0232(17) Uani 1 1 d . U . . .
C93 C 0.6284(9) 0.5830(5) 0.8457(4) 0.0262(17) Uani 1 1 d . U . . .
C94 C 0.6931(9) 0.5573(5) 0.8044(4) 0.0255(19) Uani 1 1 d . U . . .
C95 C 0.6171(9) 0.5808(5) 0.7620(4) 0.0261(18) Uani 1 1 d . U . . .
C96 C 0.5546(9) 0.6337(5) 0.7684(4) 0.0266(18) Uani 1 1 d . U . . .
C97 C 0.4667(9) 0.6638(6) 0.7411(4) 0.032(2) Uani 1 1 d . U . . .
C98 C 0.4209(9) 0.6294(6) 0.7136(4) 0.032(2) Uani 1 1 d . U . . .
C99 C 0.4703(9) 0.5710(6) 0.7152(3) 0.0285(18) Uani 1 1 d . U . . .
C100 C 0.3908(9) 0.5234(6) 0.7190(4) 0.0291(19) Uani 1 1 d . U . . .
C101 C 0.4228(9) 0.4612(5) 0.7456(3) 0.0246(18) Uani 1 1 d . U . . .
C102 C 0.3355(10) 0.4218(6) 0.7747(4) 0.0310(19) Uani 1 1 d . U . . .
C103 C 0.3543(10) 0.3856(6) 0.8216(4) 0.0313(19) Uani 1 1 d . U . . .
C104 C 0.4623(9) 0.3857(5) 0.8395(3) 0.0267(18) Uani 1 1 d . U . . .
C105 C 0.4644(9) 0.3887(5) 0.8878(3) 0.0275(18) Uani 1 1 d . U . . .
C106 C 0.3546(9) 0.3881(6) 0.9155(3) 0.0268(18) Uani 1 1 d . U . . .
C107 C 0.3345(9) 0.4236(6) 0.9522(4) 0.0294(18) Uani 1 1 d . U . . .
C108 C 0.4141(8) 0.4759(5) 0.9372(3) 0.0216(17) Uani 1 1 d . U . . .
C109 C 0.3756(8) 0.5378(5) 0.9373(3) 0.0226(17) Uani 1 1 d . U . . .
C110 C 0.4494(9) 0.5781(5) 0.9036(4) 0.0255(18) Uani 1 1 d . U . . .
C111 C 0.4207(10) 0.6474(6) 0.8869(4) 0.0348(19) Uani 1 1 d . U . . .
C112 C 0.4653(10) 0.6707(6) 0.8345(4) 0.033(2) Uani 1 1 d . U . . .
C113 C 0.5549(9) 0.6394(5) 0.8151(4) 0.0284(18) Uani 1 1 d . U . . .
C114 C 0.3730(10) 0.6984(6) 0.8069(4) 0.034(2) Uani 1 1 d . U . . .
C115 C 0.3695(10) 0.6979(6) 0.7582(4) 0.035(2) Uani 1 1 d . U . . .
C116 C 0.2672(10) 0.6879(6) 0.7425(4) 0.039(2) Uani 1 1 d . U . . .
C117 C 0.2957(9) 0.6479(6) 0.7131(4) 0.037(2) Uani 1 1 d . U . . .
C118 C 0.2247(9) 0.6043(6) 0.7132(4) 0.037(2) Uani 1 1 d . U . . .
C119 C 0.2669(9) 0.5416(6) 0.7158(4) 0.0318(19) Uani 1 1 d . U . . .
C120 C 0.1810(11) 0.5003(6) 0.7451(4) 0.036(2) Uiso 1 1 d . U . . .
C121 C 0.2136(9) 0.4426(6) 0.7718(4) 0.0326(19) Uani 1 1 d . U . . .
C122 C 0.1596(10) 0.4141(6) 0.8211(4) 0.037(2) Uani 1 1 d . U . . .
C123 C 0.2444(10) 0.3815(6) 0.8512(4) 0.036(2) Uani 1 1 d . U . . .
C124 C 0.2485(10) 0.3868(6) 0.8970(4) 0.0337(19) Uani 1 1 d . U . . .
C125 C 0.1579(9) 0.4249(6) 0.9150(4) 0.034(2) Uani 1 1 d . U . . .
C126 C 0.2079(9) 0.4501(6) 0.9456(3) 0.0308(19) Uani 1 1 d . U . . .
C127 C 0.1696(9) 0.5119(7) 0.9450(4) 0.034(2) Uani 1 1 d . U . . .
C128 C 0.2459(9) 0.5556(6) 0.9510(4) 0.0306(18) Uani 1 1 d . U . . .
C129 C 0.2121(10) 0.6175(6) 0.9129(4) 0.035(2) Uani 1 1 d . U . . .
C130 C 0.2881(10) 0.6567(6) 0.8846(4) 0.036(2) Uani 1 1 d . U . . .
C131 C 0.2637(10) 0.6928(6) 0.8372(4) 0.036(2) Uani 1 1 d . U . . .
C132 C 0.1621(10) 0.6885(6) 0.8189(4) 0.042(2) Uani 1 1 d . U . . .
C133 C 0.1615(10) 0.6864(7) 0.7697(4) 0.043(2) Uani 1 1 d . U . . .
C134 C 0.0834(10) 0.6434(7) 0.7702(4) 0.046(2) Uani 1 1 d . U . . .
C135 C 0.1096(9) 0.6042(7) 0.7415(4) 0.041(2) Uani 1 1 d . U . . .
C136 C 0.0886(9) 0.5383(7) 0.7612(4) 0.039(2) Uani 1 1 d . U . . .
C137 C 0.0325(9) 0.5136(7) 0.8088(4) 0.040(2) Uani 1 1 d . U . . .
C138 C 0.0653(9) 0.4519(7) 0.8384(4) 0.039(2) Uani 1 1 d . U . . .
C139 C 0.0675(9) 0.4585(7) 0.8859(4) 0.038(2) Uani 1 1 d . U . . .
C140 C 0.0309(9) 0.5188(7) 0.8853(4) 0.040(2) Uani 1 1 d . U . . .
C141 C 0.0797(9) 0.5467(7) 0.9139(4) 0.038(2) Uani 1 1 d . U . . .
C142 C 0.1067(10) 0.6099(7) 0.8946(4) 0.041(2) Uani 1 1 d . U . . .
C143 C 0.0786(10) 0.6454(7) 0.8495(4) 0.040(2) Uani 1 1 d . U . . .
C144 C 0.0281(9) 0.6157(7) 0.8199(4) 0.041(2) Uani 1 1 d . U . . .
C145 C 0.0081(9) 0.5535(7) 0.8371(4) 0.039(2) Uani 1 1 d . U . . .
C146 C 0.6793(10) 0.3915(6) 0.8224(4) 0.0286(18) Uani 1 1 d . U . . .
C147 C 0.7534(8) 0.4627(5) 0.7473(3) 0.0226(17) Uani 1 1 d . U . . .
C148 C 0.6328(8) 0.4870(5) 0.7295(3) 0.0234(17) Uani 1 1 d . U . . .
C149 C 0.7129(11) 0.3210(6) 0.8374(4) 0.036(2) Uani 1 1 d . U . . .
C150 C 0.6391(14) 0.2782(6) 0.8371(5) 0.050(3) Uani 1 1 d . U . . .
H150 H 0.5622 0.2899 0.8277 0.060 Uiso 1 1 calc R U . . .
C151 C 0.6826(15) 0.2180(7) 0.8509(5) 0.062(3) Uani 1 1 d . U . . .
H151 H 0.6359 0.1874 0.8491 0.075 Uiso 1 1 calc R U . . .
C152 C 0.7926(16) 0.1992(8) 0.8677(6) 0.067(3) Uani 1 1 d . U . . .
H152 H 0.8188 0.1569 0.8802 0.081 Uiso 1 1 calc R U . . .
C153 C 0.8584(15) 0.2452(7) 0.8648(5) 0.057(3) Uani 1 1 d . U . . .
H153 H 0.9348 0.2338 0.8747 0.069 Uiso 1 1 calc R U . . .
C154 C 0.8572(9) 0.4875(6) 0.7126(3) 0.0266(18) Uani 1 1 d . U . . .
C155 C 0.8641(9) 0.5530(6) 0.6901(4) 0.029(2) Uani 1 1 d . U . . .
H155 H 0.8064 0.5817 0.6983 0.035 Uiso 1 1 calc R U . . .
C156 C 0.9591(9) 0.5732(6) 0.6556(4) 0.033(2) Uani 1 1 d . U . . .
H156 H 0.9671 0.6162 0.6406 0.040 Uiso 1 1 calc R U . . .
C157 C 1.0433(9) 0.5291(6) 0.6433(4) 0.034(2) Uani 1 1 d . U . . .
H157 H 1.1061 0.5427 0.6192 0.041 Uiso 1 1 calc R U . . .
C158 C 1.0343(9) 0.4699(6) 0.6650(4) 0.034(2) Uani 1 1 d . U . . .
H158 H 1.0922 0.4410 0.6572 0.041 Uiso 1 1 calc R U . . .
C159 C 0.9411(9) 0.4486(6) 0.6992(4) 0.031(2) Uani 1 1 d . U . . .
H159 H 0.9363 0.4053 0.7137 0.037 Uiso 1 1 calc R U . . .
C160 C 0.6384(8) 0.4853(5) 0.6772(4) 0.0251(18) Uani 1 1 d . U . . .
C161 C 0.6471(8) 0.5331(5) 0.6374(4) 0.027(2) Uani 1 1 d . U . . .
H161 H 0.6480 0.5731 0.6405 0.032 Uiso 1 1 calc R U . . .
C162 C 0.6550(9) 0.5279(6) 0.5911(4) 0.030(2) Uani 1 1 d . U . . .
H162 H 0.6583 0.5635 0.5635 0.036 Uiso 1 1 calc R U . . .
C163 C 0.6577(8) 0.4701(5) 0.5868(3) 0.0254(19) Uani 1 1 d . U . . .
H163 H 0.6635 0.4660 0.5555 0.030 Uiso 1 1 calc R U . . .
C164 C 0.6525(9) 0.4179(6) 0.6256(4) 0.027(2) Uani 1 1 d . U . . .
H164 H 0.6538 0.3780 0.6220 0.033 Uiso 1 1 calc R U . . .
C165 C 0.6450(9) 0.4260(5) 0.6723(3) 0.0250(19) Uani 1 1 d . U . . .
H165 H 0.6445 0.3907 0.7002 0.030 Uiso 1 1 calc R U . . .
C166 C 0.6259(12) 0.3194(6) 0.9569(4) 0.043(3) Uani 1 1 d . U . . .
H16A H 0.6449 0.3012 0.9901 0.065 Uiso 1 1 calc R U . . .
H16B H 0.6949 0.3150 0.9349 0.065 Uiso 1 1 calc R U . . .
H16C H 0.5622 0.2982 0.9516 0.065 Uiso 1 1 calc R U . . .
C167 C 0.2826(13) 0.3363(7) 1.0211(4) 0.053(4) Uani 1 1 d . U . . .
H16D H 0.3075 0.3045 1.0054 0.079 Uiso 1 1 calc R U . . .
H16E H 0.2006 0.3502 1.0165 0.079 Uiso 1 1 calc R U . . .
H16F H 0.2913 0.3190 1.0555 0.079 Uiso 1 1 calc R U . . .
C168 C 0.1314(10) 0.5850(7) 1.0141(4) 0.041(3) Uani 1 1 d . U . . .
H16G H 0.0705 0.5761 0.9976 0.062 Uiso 1 1 calc R U . . .
H16H H 0.1345 0.6299 1.0058 0.062 Uiso 1 1 calc R U . . .
H16I H 0.1135 0.5672 1.0489 0.062 Uiso 1 1 calc R U . . .
C169 C 0.4534(13) 0.7353(7) 0.9048(4) 0.049(3) Uani 1 1 d . U . . .
H16J H 0.4911 0.7528 0.8722 0.073 Uiso 1 1 calc R U . . .
H16K H 0.4892 0.7499 0.9272 0.073 Uiso 1 1 calc R U . . .
H16L H 0.3699 0.7485 0.9056 0.073 Uiso 1 1 calc R U . . .
C170 C 0.7522(9) 0.5585(5) 0.9079(3) 0.025(2) Uani 1 1 d . U . . .
H17G H 0.7772 0.5201 0.9004 0.037 Uiso 1 1 calc R U . . .
H17H H 0.6895 0.5506 0.9344 0.037 Uiso 1 1 calc R U . . .
H17I H 0.8185 0.5734 0.9175 0.037 Uiso 1 1 calc R U . . .
O16 O 0.2868(7) 0.2745(4) 0.8157(4) 0.045(2) Uani 1 1 d G . . . .
H16M H 0.2659 0.2385 0.8343 0.068 Uiso 1 1 d G U . . .
H16N H 0.3275 0.2704 0.7899 0.068 Uiso 1 1 d G U . . .
O15A O 0.9227(18) 0.2071(9) 0.7093(7) 0.051(4) Uiso 0.5 1 d D U P A 1
C171 C 0.807(2) 0.2243(17) 0.7183(13) 0.077(9) Uiso 0.5 1 d D U P A 1
H17A H 0.8020 0.2643 0.7271 0.115 Uiso 0.5 1 d . U P B 1
H17B H 0.7706 0.1936 0.7459 0.115 Uiso 0.5 1 d . U P C 1
H17C H 0.7661 0.2326 0.6904 0.115 Uiso 0.5 1 d . U P D 1
O15B O 0.9678(18) 0.2230(10) 0.7090(8) 0.058(5) Uiso 0.5 1 d D U P A 2
C172 C 0.867(2) 0.2520(14) 0.7223(11) 0.061(7) Uiso 0.5 1 d D U P A 2
H17D H 0.8098 0.2576 0.7001 0.091 Uiso 0.5 1 d . U P E 2
H17E H 0.8843 0.2923 0.7243 0.091 Uiso 0.5 1 d . U P F 2
H17F H 0.8366 0.2267 0.7549 0.091 Uiso 0.5 1 d . U P G 2
C173 C 0.149(3) 0.2643(17) 0.7353(13) 0.076(9) Uiso 0.5 1 d D U P H 3
O17B O 0.113(3) 0.2959(17) 0.7664(13) 0.122(10) Uiso 0.5 1 d D U P H 3
C174 C -0.022(2) 0.2992(13) 0.7454(9) 0.052(7) Uiso 0.5 1 d D U P I 4
O17A O 0.053(2) 0.3049(13) 0.7749(9) 0.082(7) Uiso 0.5 1 d D U P I 4

loop_
_atom_site_aniso_label
_atom_site_aniso_U_11
_atom_site_aniso_U_22
_atom_site_aniso_U_33
_atom_site_aniso_U_23
_atom_site_aniso_U_13
_atom_site_aniso_U_12
Ag1 0.0152(4) 0.0228(4) 0.0425(4) -0.0206(3) -0.0017(3) -0.0037(3)
Ag2 0.0190(4) 0.0765(7) 0.0427(5) -0.0307(5) -0.0014(3) -0.0137(4)
O1 0.017(4) 0.030(4) 0.032(4) -0.018(3) -0.001(3) -0.006(3)
O2 0.008(3) 0.026(4) 0.034(4) -0.023(3) -0.002(3) -0.003(3)
O3 0.010(3) 0.027(3) 0.040(4) -0.021(3) -0.010(3) 0.001(3)
O4 0.022(3) 0.020(3) 0.027(3) -0.015(3) -0.005(3) -0.001(3)
O5 0.011(3) 0.019(3) 0.045(4) -0.025(3) 0.005(3) -0.002(2)
O6 0.014(3) 0.023(3) 0.038(4) -0.019(3) -0.007(3) 0.005(3)
O7 0.012(3) 0.021(3) 0.042(4) -0.021(3) -0.003(3) 0.002(2)
N1 0.029(4) 0.032(4) 0.041(4) -0.015(3) 0.006(3) -0.004(3)
N2 0.011(3) 0.021(4) 0.033(4) -0.023(3) -0.004(3) 0.001(3)
C28 0.010(3) 0.019(3) 0.026(3) -0.016(3) 0.001(3) 0.001(3)
C1 0.008(3) 0.019(3) 0.029(4) -0.015(3) -0.001(3) 0.006(3)
C2 0.010(3) 0.025(4) 0.033(4) -0.023(3) 0.002(3) -0.004(3)
C3 0.020(3) 0.022(3) 0.029(3) -0.023(3) 0.001(3) 0.000(3)
C4 0.013(4) 0.019(4) 0.026(4) -0.014(3) -0.001(3) -0.005(3)
C5 0.008(3) 0.020(3) 0.031(3) -0.014(3) -0.005(3) -0.002(3)
C6 0.006(3) 0.020(3) 0.032(4) -0.019(3) -0.005(3) 0.001(3)
C7 0.007(3) 0.017(3) 0.029(3) -0.018(3) -0.003(3) -0.003(3)
C8 0.010(3) 0.023(3) 0.028(3) -0.020(3) -0.006(3) 0.000(3)
C9 0.009(4) 0.022(4) 0.026(4) -0.015(3) -0.003(3) 0.004(3)
C10 0.008(3) 0.021(4) 0.023(3) -0.014(3) -0.002(3) 0.004(3)
C11 0.012(3) 0.022(4) 0.025(4) -0.012(3) -0.001(3) 0.003(3)
C12 0.017(4) 0.020(4) 0.035(4) -0.017(3) -0.003(3) 0.001(3)
C13 0.016(4) 0.016(3) 0.036(4) -0.017(3) -0.004(3) 0.001(3)
C14 0.014(3) 0.011(3) 0.032(4) -0.017(3) -0.005(3) 0.001(3)
C15 0.013(4) 0.015(3) 0.028(4) -0.019(3) -0.005(3) 0.001(3)
C16 0.017(4) 0.028(4) 0.032(4) -0.017(3) -0.003(3) 0.000(3)
C17 0.019(4) 0.028(4) 0.028(4) -0.020(3) 0.001(3) -0.003(3)
C18 0.018(4) 0.029(4) 0.028(4) -0.017(3) -0.003(3) -0.004(3)
C19 0.012(3) 0.024(4) 0.025(3) -0.018(3) 0.000(3) -0.004(3)
C20 0.016(3) 0.024(4) 0.026(3) -0.019(3) -0.003(3) -0.002(3)
C21 0.015(4) 0.022(4) 0.032(4) -0.015(3) -0.006(3) -0.003(3)
C22 0.013(3) 0.018(3) 0.036(3) -0.016(3) -0.004(3) 0.000(3)
C23 0.011(3) 0.019(3) 0.033(4) -0.019(3) -0.004(3) 0.002(3)
C24 0.010(3) 0.013(3) 0.033(4) -0.018(3) 0.001(3) -0.002(3)
C25 0.006(3) 0.014(3) 0.030(3) -0.018(3) -0.003(3) 0.002(3)
C26 0.014(3) 0.025(3) 0.030(3) -0.020(3) -0.005(3) -0.004(3)
C27 0.015(4) 0.021(4) 0.025(3) -0.017(3) -0.001(3) -0.008(3)
C29 0.017(4) 0.026(4) 0.025(3) -0.019(3) 0.001(3) -0.003(3)
C30 0.017(4) 0.022(4) 0.029(4) -0.018(3) -0.002(3) -0.004(3)
C31 0.016(4) 0.023(4) 0.034(4) -0.019(3) 0.003(3) -0.008(3)
C32 0.019(4) 0.017(3) 0.033(4) -0.019(3) 0.003(3) -0.002(3)
C33 0.015(3) 0.017(3) 0.038(4) -0.018(3) 0.004(3) -0.010(3)
C34 0.010(3) 0.016(3) 0.032(4) -0.017(3) 0.003(3) -0.001(3)
C35 0.007(3) 0.021(3) 0.033(4) -0.022(3) -0.001(3) -0.001(3)
C37 0.021(4) 0.028(4) 0.036(4) -0.011(3) -0.009(3) 0.007(3)
C38 0.017(4) 0.028(4) 0.030(4) -0.018(3) -0.007(3) 0.004(3)
C39 0.015(3) 0.025(4) 0.033(4) -0.017(3) -0.006(3) 0.007(3)
C40 0.008(3) 0.027(4) 0.037(4) -0.023(3) -0.011(3) 0.005(3)
C41 0.012(4) 0.020(4) 0.040(4) -0.021(3) -0.011(3) -0.001(3)
C42 0.011(3) 0.018(3) 0.038(4) -0.022(3) 0.000(3) 0.003(3)
C43 0.010(3) 0.016(3) 0.036(3) -0.022(3) -0.003(3) 0.001(3)
C44 0.009(3) 0.020(4) 0.041(4) -0.024(3) 0.001(3) -0.001(3)
C45 0.011(4) 0.028(4) 0.034(4) -0.021(3) 0.004(3) -0.001(3)
C46 0.018(4) 0.029(4) 0.033(4) -0.022(3) 0.005(3) -0.003(3)
C47 0.015(3) 0.024(4) 0.037(4) -0.020(3) 0.005(3) -0.003(3)
C48 0.012(4) 0.032(4) 0.035(4) -0.018(3) 0.007(3) -0.006(3)
C49 0.011(3) 0.028(4) 0.034(4) -0.020(3) 0.005(3) -0.006(3)
C50 0.008(3) 0.022(4) 0.042(4) -0.020(3) 0.005(3) -0.007(3)
C51 0.010(3) 0.024(3) 0.038(3) -0.021(3) -0.002(3) -0.007(3)
C52 0.007(3) 0.028(4) 0.046(4) -0.024(3) -0.006(3) 0.000(3)
C53 0.010(3) 0.031(4) 0.042(4) -0.021(3) -0.011(3) 0.002(3)
C54 0.007(3) 0.026(4) 0.042(4) -0.021(3) -0.007(3) -0.002(3)
C55 0.009(3) 0.022(3) 0.038(4) -0.022(3) 0.001(3) 0.005(3)
C56 0.013(3) 0.024(4) 0.043(4) -0.023(3) 0.006(3) 0.002(3)
C57 0.010(3) 0.025(4) 0.040(4) -0.019(3) 0.012(3) -0.001(3)
C58 0.009(3) 0.024(4) 0.041(4) -0.021(3) 0.011(3) -0.009(3)
C59 0.005(3) 0.025(4) 0.050(4) -0.023(3) 0.000(3) -0.003(3)
C60 0.005(3) 0.022(3) 0.045(4) -0.019(3) 0.001(3) 0.002(3)
C61 0.020(3) 0.025(3) 0.034(3) -0.018(3) -0.002(3) -0.003(3)
C62 0.010(3) 0.026(4) 0.035(4) -0.024(3) 0.000(3) 0.000(3)
C63 0.010(3) 0.024(3) 0.031(3) -0.022(3) -0.001(3) -0.001(3)
C64 0.020(4) 0.030(4) 0.028(4) -0.016(3) 0.003(3) -0.001(3)
C65 0.033(5) 0.046(5) 0.030(4) -0.014(4) -0.003(4) 0.000(4)
C66 0.047(5) 0.059(6) 0.034(5) -0.010(4) -0.008(4) 0.003(5)
C67 0.053(6) 0.061(6) 0.042(5) -0.005(5) -0.002(5) -0.001(5)
C68 0.039(5) 0.051(5) 0.047(5) -0.007(4) 0.002(4) -0.009(4)
C69 0.011(3) 0.019(4) 0.048(4) -0.023(3) -0.002(3) -0.002(3)
C70 0.012(4) 0.026(4) 0.056(5) -0.018(4) -0.007(4) -0.004(3)
C71 0.015(4) 0.023(4) 0.060(5) -0.020(4) -0.010(4) -0.003(3)
C72 0.014(4) 0.024(4) 0.063(5) -0.023(4) -0.004(4) -0.007(3)
C73 0.013(4) 0.028(4) 0.049(4) -0.027(3) 0.000(3) -0.004(3)
C75 0.008(3) 0.028(4) 0.033(4) -0.024(3) -0.003(3) 0.000(3)
C76 0.019(4) 0.026(4) 0.036(4) -0.023(3) -0.004(3) 0.003(3)
C77 0.021(4) 0.026(4) 0.040(4) -0.027(4) -0.002(3) 0.000(3)
C78 0.018(4) 0.031(4) 0.041(5) -0.031(4) -0.005(3) 0.002(3)
C79 0.016(4) 0.036(5) 0.040(4) -0.027(4) 0.000(3) -0.003(3)
C80 0.016(4) 0.034(4) 0.035(4) -0.027(4) 0.000(3) 0.000(3)
C81 0.022(5) 0.025(6) 0.045(6) -0.014(5) 0.007(4) -0.004(4)
C82 0.028(6) 0.028(6) 0.049(7) -0.014(5) -0.013(5) -0.002(4)
C83 0.006(5) 0.021(5) 0.076(8) -0.031(5) 0.000(5) -0.002(4)
C84 0.027(6) 0.044(7) 0.031(6) -0.021(5) -0.010(4) -0.001(5)
C85 0.015(5) 0.040(6) 0.048(6) -0.028(5) -0.007(4) 0.000(4)
Ag3 0.0165(4) 0.0605(6) 0.0197(4) -0.0251(4) 0.0003(3) -0.0047(3)
Ag4 0.0281(5) 0.0748(7) 0.0599(6) -0.0439(5) -0.0161(4) 0.0072(5)
O8 0.008(4) 0.065(5) 0.027(4) -0.026(4) 0.000(3) 0.002(3)
O9 0.014(4) 0.050(5) 0.024(4) -0.020(3) 0.002(3) 0.000(3)
O10 0.016(3) 0.056(4) 0.019(3) -0.023(3) 0.001(3) -0.007(3)
O11 0.036(4) 0.059(5) 0.028(4) -0.033(3) 0.003(3) -0.001(4)
O12 0.013(3) 0.058(4) 0.017(3) -0.023(3) 0.002(2) 0.001(3)
O13 0.028(4) 0.061(5) 0.024(4) -0.015(3) -0.001(3) -0.024(3)
O14 0.037(4) 0.041(4) 0.015(3) -0.014(3) 0.001(3) -0.002(3)
N3 0.062(5) 0.047(5) 0.034(4) -0.021(4) -0.001(4) 0.002(4)
N4 0.020(4) 0.047(4) 0.018(3) -0.022(3) 0.004(3) -0.006(3)
C86 0.013(4) 0.049(4) 0.016(3) -0.023(3) 0.004(3) -0.004(3)
C87 0.016(4) 0.050(4) 0.017(3) -0.023(3) 0.005(3) -0.012(3)
C88 0.023(4) 0.043(4) 0.023(3) -0.021(3) 0.002(3) -0.015(3)
C89 0.031(4) 0.047(5) 0.021(4) -0.020(4) 0.005(4) -0.005(4)
C90 0.025(4) 0.043(4) 0.020(3) -0.021(3) 0.004(3) -0.011(3)
C91 0.016(4) 0.038(4) 0.017(3) -0.022(3) 0.004(3) -0.006(3)
C92 0.013(4) 0.047(4) 0.016(3) -0.021(3) 0.004(3) -0.003(3)
C93 0.014(3) 0.050(4) 0.020(3) -0.021(3) 0.004(3) -0.002(3)
C94 0.013(4) 0.048(5) 0.022(4) -0.021(3) 0.003(3) -0.009(4)
C95 0.016(4) 0.047(4) 0.023(4) -0.022(3) 0.003(3) -0.003(3)
C96 0.022(4) 0.045(4) 0.022(4) -0.026(3) 0.005(3) -0.001(3)
C97 0.023(4) 0.052(4) 0.022(4) -0.020(3) 0.001(3) 0.007(4)
C98 0.017(4) 0.060(5) 0.023(4) -0.021(3) 0.001(3) 0.007(4)
C99 0.018(4) 0.059(4) 0.017(3) -0.027(3) 0.002(3) 0.003(3)
C100 0.015(4) 0.063(4) 0.018(3) -0.026(3) 0.002(3) -0.002(4)
C101 0.015(3) 0.055(4) 0.014(3) -0.025(3) 0.002(3) -0.005(3)
C102 0.021(4) 0.064(4) 0.018(3) -0.024(3) -0.003(3) -0.012(4)
C103 0.025(4) 0.058(4) 0.021(4) -0.019(3) -0.005(3) -0.022(3)
C104 0.021(4) 0.048(4) 0.019(4) -0.018(3) 0.002(3) -0.016(3)
C105 0.027(4) 0.047(4) 0.017(3) -0.020(3) 0.002(3) -0.017(3)
C106 0.021(4) 0.055(4) 0.014(3) -0.024(3) 0.004(3) -0.012(3)
C107 0.021(4) 0.059(4) 0.017(3) -0.023(3) 0.004(3) -0.009(3)
C108 0.016(4) 0.043(4) 0.015(3) -0.022(3) 0.002(3) -0.005(3)
C109 0.015(4) 0.043(4) 0.020(3) -0.025(3) 0.000(3) 0.000(3)
C110 0.015(4) 0.047(4) 0.022(4) -0.022(3) 0.001(3) -0.001(3)
C111 0.026(4) 0.054(4) 0.031(4) -0.025(3) 0.001(3) 0.001(3)
C112 0.027(4) 0.049(4) 0.028(4) -0.023(3) -0.001(3) 0.000(4)
C113 0.025(4) 0.049(4) 0.019(4) -0.026(3) 0.004(3) 0.000(3)
C114 0.029(4) 0.052(4) 0.027(4) -0.027(3) -0.001(3) 0.009(4)
C115 0.032(4) 0.052(4) 0.027(4) -0.025(3) 0.000(3) 0.012(4)
C116 0.027(4) 0.071(5) 0.020(4) -0.023(4) 0.001(3) 0.019(4)
C117 0.018(4) 0.075(5) 0.018(4) -0.019(4) 0.001(3) 0.010(4)
C118 0.017(4) 0.078(5) 0.019(4) -0.021(4) -0.005(3) 0.011(4)
C119 0.019(4) 0.063(4) 0.020(3) -0.024(3) -0.007(3) 0.004(4)
C121 0.022(4) 0.061(4) 0.020(4) -0.020(3) 0.004(3) -0.012(4)
C122 0.025(4) 0.078(5) 0.020(4) -0.027(4) 0.003(3) -0.025(4)
C123 0.031(4) 0.066(5) 0.023(4) -0.025(4) 0.001(3) -0.024(4)
C124 0.026(4) 0.063(5) 0.023(4) -0.026(3) 0.004(3) -0.021(4)
C125 0.019(4) 0.074(5) 0.020(4) -0.028(4) 0.009(3) -0.019(4)
C126 0.014(4) 0.071(5) 0.015(3) -0.023(3) 0.005(3) -0.012(4)
C127 0.011(4) 0.083(5) 0.016(3) -0.025(4) 0.002(3) -0.008(4)
C128 0.015(3) 0.063(4) 0.020(3) -0.024(3) 0.006(3) -0.004(3)
C129 0.020(4) 0.066(5) 0.029(4) -0.031(4) 0.001(3) 0.012(4)
C130 0.023(4) 0.059(4) 0.033(4) -0.031(4) 0.002(3) 0.011(4)
C131 0.024(4) 0.059(4) 0.030(4) -0.026(4) -0.002(3) 0.010(4)
C132 0.028(4) 0.073(5) 0.025(4) -0.023(4) 0.000(3) 0.020(4)
C133 0.027(4) 0.081(5) 0.020(4) -0.022(4) -0.002(3) 0.019(4)
C134 0.023(4) 0.091(5) 0.022(4) -0.020(4) -0.006(3) 0.016(4)
C135 0.017(4) 0.089(5) 0.018(4) -0.025(4) -0.008(3) 0.018(4)
C136 0.019(4) 0.080(5) 0.017(4) -0.017(4) -0.003(3) 0.010(4)
C137 0.014(4) 0.091(5) 0.021(4) -0.028(4) 0.001(3) -0.005(4)
C138 0.016(4) 0.094(5) 0.020(4) -0.030(4) 0.000(3) -0.019(4)
C139 0.015(4) 0.092(5) 0.021(4) -0.031(4) 0.002(3) -0.018(4)
C140 0.010(4) 0.095(5) 0.023(4) -0.028(4) 0.003(3) -0.007(4)
C141 0.014(4) 0.088(5) 0.023(4) -0.034(4) 0.001(3) 0.000(4)
C142 0.018(4) 0.083(5) 0.025(4) -0.031(4) 0.004(3) 0.013(4)
C143 0.020(4) 0.077(5) 0.025(4) -0.026(3) 0.004(3) 0.018(4)
C144 0.014(4) 0.090(5) 0.021(4) -0.026(4) -0.003(3) 0.015(4)
C145 0.009(4) 0.097(5) 0.020(4) -0.031(4) -0.003(3) -0.001(4)
C146 0.028(4) 0.042(4) 0.022(3) -0.019(3) 0.000(3) -0.004(3)
C147 0.010(4) 0.047(4) 0.021(3) -0.022(3) -0.002(3) -0.007(3)
C148 0.011(3) 0.048(4) 0.018(3) -0.020(3) 0.003(3) -0.006(3)
C149 0.048(5) 0.041(4) 0.029(4) -0.025(3) -0.001(4) -0.003(4)
C150 0.066(6) 0.043(5) 0.045(5) -0.020(4) -0.005(5) -0.008(5)
C151 0.081(7) 0.049(6) 0.059(6) -0.017(5) -0.012(5) -0.008(5)
C152 0.083(7) 0.051(6) 0.061(6) -0.011(5) -0.010(6) 0.002(5)
C153 0.069(6) 0.053(6) 0.050(5) -0.017(5) -0.011(5) 0.002(5)
C154 0.009(4) 0.060(4) 0.020(4) -0.024(3) -0.001(3) -0.006(3)
C155 0.012(4) 0.059(5) 0.024(4) -0.027(4) 0.001(3) 0.001(4)
C156 0.017(4) 0.062(5) 0.025(4) -0.023(4) 0.002(3) -0.004(4)
C157 0.017(4) 0.067(5) 0.024(4) -0.024(4) 0.005(3) -0.003(4)
C158 0.016(4) 0.066(5) 0.029(4) -0.030(4) 0.001(3) -0.001(4)
C159 0.015(4) 0.062(5) 0.027(4) -0.029(4) -0.006(3) -0.002(4)
C160 0.011(4) 0.047(4) 0.024(4) -0.021(3) 0.000(3) -0.001(3)
C161 0.016(4) 0.044(5) 0.023(4) -0.018(4) 0.000(3) 0.008(4)
C162 0.018(4) 0.047(5) 0.025(4) -0.016(4) 0.008(3) 0.005(4)
C163 0.011(4) 0.052(5) 0.020(4) -0.022(4) 0.004(3) 0.001(4)
C164 0.018(4) 0.050(5) 0.024(4) -0.026(4) 0.002(3) -0.005(4)
C165 0.017(4) 0.052(5) 0.013(4) -0.019(4) -0.001(3) -0.003(4)
C166 0.048(8) 0.058(8) 0.025(6) -0.017(5) 0.004(5) -0.007(6)
C167 0.056(9) 0.079(10) 0.029(6) -0.021(6) 0.000(6) -0.024(7)
C168 0.032(7) 0.079(9) 0.019(5) -0.031(5) 0.002(4) 0.013(6)
C169 0.069(9) 0.059(8) 0.024(6) -0.020(6) -0.004(6) -0.012(7)
C170 0.018(5) 0.043(6) 0.020(5) -0.020(4) -0.002(4) 0.000(4)
O16 0.018(4) 0.046(5) 0.074(7) -0.028(5) 0.003(4) 0.005(4)

loop_
_atom_type_symbol
_atom_type_description
_atom_type_scat_dispersion_real
_atom_type_scat_dispersion_imag
_atom_type_scat_source
C C 0.0181 0.0091 'International Tables Vol C Tables 4.2.6.8 and 6.1.1.4'
H H 0.0000 0.0000 'International Tables Vol C Tables 4.2.6.8 and 6.1.1.4'
Ag Ag 0.1306 4.2820 'International Tables Vol C Tables 4.2.6.8 and 6.1.1.4'
N N 0.0311 0.0180 'International Tables Vol C Tables 4.2.6.8 and 6.1.1.4'
O O 0.0492 0.0322 'International Tables Vol C Tables 4.2.6.8 and 6.1.1.4'

loop_
_geom_angle_atom_site_label_1
_geom_angle_atom_site_label_2
_geom_angle_atom_site_label_3
_geom_angle
_geom_angle_site_symmetry_1
_geom_angle_site_symmetry_3
C23 Ag1 C24 145.2(3) . 2_656
C23 Ag1 O7 69.1(3) . .
C24 Ag1 O7 133.6(3) 2_656 .
C23 Ag1 O6 57.2(3) . .
C24 Ag1 O6 142.1(3) 2_656 .
O7 Ag1 O6 75.7(2) . .
C23 Ag1 C25 149.5(3) . 2_656
C24 Ag1 C25 32.2(3) 2_656 2_656
O7 Ag1 C25 139.0(3) . 2_656
O6 Ag1 C25 110.7(2) . 2_656
C23 Ag1 Ag1 74.2(2) . 2_656
C24 Ag1 Ag1 71.4(2) 2_656 2_656
O7 Ag1 Ag1 131.05(17) . 2_656
O6 Ag1 Ag1 109.84(16) . 2_656
C25 Ag1 Ag1 86.4(2) 2_656 2_656
N1 Ag2 C53 144.9(4) 1_655 .
N1 Ag2 N2 71.2(3) 1_655 1_655
C53 Ag2 N2 116.9(3) . 1_655
N1 Ag2 O15A 87.4(5) 1_655 .
C53 Ag2 O15A 115.8(5) . .
N2 Ag2 O15A 113.4(5) 1_655 .
N1 Ag2 C37 149.6(4) 1_655 .
C53 Ag2 C37 32.5(3) . .
N2 Ag2 C37 138.8(3) 1_655 .
O15A Ag2 C37 83.4(5) . .
N1 Ag2 O15B 81.0(5) 1_655 .
C53 Ag2 O15B 127.5(6) . .
N2 Ag2 O15B 98.1(5) 1_655 .
C37 Ag2 O15B 95.8(6) . .
C85 O3 C8 114.5(8) . .
C26 O4 C84 114.3(8) . .
C43 O5 C83 114.8(7) . .
C22 O6 C82 114.0(8) . .
C22 O6 Ag1 96.1(5) . .
C82 O6 Ag1 146.8(6) . .
C5 O7 C81 118.0(7) . .
C5 O7 Ag1 111.1(5) . .
C81 O7 Ag1 129.0(6) . .
C64 N1 C68 115.5(11) . .
C64 N1 Ag2 117.8(7) . 1_455
C68 N1 Ag2 119.9(8) . 1_455
C62 N2 C61 121.9(8) . .
C62 N2 Ag2 131.0(7) . 1_455
C61 N2 Ag2 106.7(6) . 1_455
C27 C28 C11 118.7(8) . .
C27 C28 C8 123.0(8) . .
C11 C28 C8 109.5(8) . .
C10 C1 C14 116.7(8) . .
C10 C1 C63 126.4(9) . .
C14 C1 C63 114.5(8) . .
C3 C2 C63 122.1(9) . .
C3 C2 C16 118.3(9) . .
C63 C2 C16 118.5(9) . .
C2 C3 C19 119.7(9) . .
C2 C3 C61 122.3(9) . .
C19 C3 C61 116.6(9) . .
O1 C4 C5 117.9(8) . .
O1 C4 C61 122.6(9) . .
C5 C4 C61 119.1(8) . .
O7 C5 C6 106.5(7) . .
O7 C5 C4 104.8(7) . .
C6 C5 C4 118.0(8) . .
O7 C5 C20 108.8(8) . .
C6 C5 C20 105.5(7) . .
C4 C5 C20 112.8(7) . .
C23 C6 C7 108.3(8) . .
C23 C6 C5 111.5(8) . .
C7 C6 C5 140.2(8) . .
C25 C7 C6 106.4(8) . .
C25 C7 C8 115.7(8) . .
C6 C7 C8 137.9(8) . .
O3 C8 C28 107.4(7) . .
O3 C8 C7 112.3(7) . .
C28 C8 C7 107.3(7) . .
O3 C8 C9 108.9(7) . .
C28 C8 C9 99.2(7) . .
C7 C8 C9 120.3(8) . .
O2 C9 C10 127.6(8) . .
O2 C9 C8 124.4(8) . .
C10 C9 C8 107.6(7) . .
C1 C10 C11 120.6(9) . .
C1 C10 C9 132.5(8) . .
C11 C10 C9 104.0(8) . .
C12 C11 C28 121.8(8) . .
C12 C11 C10 121.5(9) . .
C28 C11 C10 112.0(8) . .
C11 C12 C30 119.9(9) . .
C11 C12 C13 118.2(9) . .
C30 C12 C13 109.8(9) . .
C14 C13 C12 120.5(9) . .
C14 C13 C32 122.7(9) . .
C12 C13 C32 106.8(8) . .
C13 C14 C15 119.2(8) . .
C13 C14 C1 118.7(8) . .
C15 C14 C1 117.6(8) . .
C34 C15 C16 116.8(8) . .
C34 C15 C14 117.3(8) . .
C16 C15 C14 117.2(8) . .
C17 C16 C15 120.8(9) . .
C17 C16 C2 118.4(9) . .
C15 C16 C2 116.7(9) . .
C16 C17 C36 123.0(10) . .
C16 C17 C18 119.8(10) . .
C36 C17 C18 107.4(9) . .
C19 C18 C38 120.2(9) . .
C19 C18 C17 119.4(9) . .
C38 C18 C17 109.0(9) . .
C18 C19 C20 120.2(9) . .
C18 C19 C3 116.0(9) . .
C20 C19 C3 121.0(8) . .
C21 C20 C19 116.9(9) . .
C21 C20 C5 118.6(8) . .
C19 C20 C5 118.3(8) . .
C39 C21 C20 122.4(9) . .
C39 C21 C22 111.4(8) . .
C20 C21 C22 120.3(9) . .
O6 C22 C23 107.9(8) . .
O6 C22 C21 117.7(8) . .
C23 C22 C21 108.1(7) . .
O6 C22 C41 113.0(7) . .
C23 C22 C41 109.6(8) . .
C21 C22 C41 100.3(7) . .
C6 C23 C24 107.2(8) . .
C6 C23 C22 125.1(8) . .
C24 C23 C22 121.1(8) . .
C6 C23 Ag1 94.4(6) . .
C24 C23 Ag1 103.9(6) . .
C22 C23 Ag1 97.6(6) . .
C25 C24 C23 107.3(8) . .
C25 C24 C43 124.3(8) . .
C23 C24 C43 124.7(8) . .
C25 C24 Ag1 79.8(6) . 2_656
C23 C24 Ag1 109.2(6) . 2_656
C43 C24 Ag1 98.7(5) . 2_656
C24 C25 C7 110.7(8) . .
C24 C25 C26 121.9(8) . .
C7 C25 C26 125.8(8) . .
C24 C25 Ag1 67.9(5) . 2_656
C7 C25 Ag1 115.2(6) . 2_656
C26 C25 Ag1 96.4(5) . 2_656
O4 C26 C25 109.3(8) . .
O4 C26 C27 116.8(8) . .
C25 C26 C27 107.9(7) . .
O4 C26 C45 114.6(8) . .
C25 C26 C45 106.8(8) . .
C27 C26 C45 100.7(8) . .
C28 C27 C29 119.4(8) . .
C28 C27 C26 120.2(8) . .
C29 C27 C26 111.3(8) . .
C30 C29 C27 120.1(9) . .
C30 C29 C46 121.0(9) . .
C27 C29 C46 108.5(8) . .
C12 C30 C29 119.7(9) . .
C12 C30 C31 107.0(8) . .
C29 C30 C31 118.6(9) . .
C32 C31 C48 122.6(10) . .
C32 C31 C30 106.8(8) . .
C48 C31 C30 119.2(9) . .
C31 C32 C33 119.1(9) . .
C31 C32 C13 109.5(8) . .
C33 C32 C13 119.9(9) . .
C32 C33 C50 120.1(9) . .
C32 C33 C34 117.2(8) . .
C50 C33 C34 110.4(9) . .
C15 C34 C33 123.7(9) . .
C15 C34 C35 121.8(8) . .
C33 C34 C35 105.5(8) . .
C36 C35 C51 120.7(9) . .
C36 C35 C34 118.5(8) . .
C51 C35 C34 107.8(8) . .
C35 C36 C17 118.8(9) . .
C35 C36 C37 118.9(9) . .
C17 C36 C37 110.5(9) . .
C53 C37 C36 120.9(10) . .
C53 C37 C38 122.0(10) . .
C36 C37 C38 105.3(9) . .
C53 C37 Ag2 67.1(6) . .
C36 C37 Ag2 112.6(7) . .
C38 C37 Ag2 125.8(7) . .
C39 C38 C18 117.4(9) . .
C39 C38 C37 119.7(9) . .
C18 C38 C37 107.6(9) . .
C21 C39 C38 122.4(9) . .
C21 C39 C40 109.9(9) . .
C38 C39 C40 118.5(9) . .
C54 C40 C41 120.4(9) . .
C54 C40 C39 120.9(9) . .
C41 C40 C39 108.2(8) . .
C42 C41 C40 118.6(9) . .
C42 C41 C22 123.5(9) . .
C40 C41 C22 108.9(8) . .
C41 C42 C55 121.8(9) . .
C41 C42 C43 123.1(9) . .
C55 C42 C43 109.3(8) . .
O5 C43 C24 109.1(7) . .
O5 C43 C44 113.4(7) . .
C24 C43 C44 109.1(8) . .
O5 C43 C42 116.3(7) . .
C24 C43 C42 107.5(7) . .
C44 C43 C42 100.9(7) . .
C45 C44 C56 117.5(9) . .
C45 C44 C43 122.9(9) . .
C56 C44 C43 110.7(9) . .
C44 C45 C46 118.3(9) . .
C44 C45 C26 122.5(9) . .
C46 C45 C26 111.5(8) . .
C47 C46 C45 124.3(10) . .
C47 C46 C29 119.6(9) . .
C45 C46 C29 107.3(8) . .
C46 C47 C57 117.1(9) . .
C46 C47 C48 120.0(9) . .
C57 C47 C48 109.2(9) . .
C31 C48 C47 121.0(9) . .
C31 C48 C49 118.9(9) . .
C47 C48 C49 106.6(9) . .
C50 C49 C58 119.6(9) . .
C50 C49 C48 118.4(9) . .
C58 C49 C48 109.8(9) . .
C49 C50 C51 118.6(9) . .
C49 C50 C33 120.7(9) . .
C51 C50 C33 107.2(8) . .
C52 C51 C50 121.8(9) . .
C52 C51 C35 117.6(9) . .
C50 C51 C35 108.8(8) . .
C51 C52 C53 121.5(9) . .
C51 C52 C59 117.0(10) . .
C53 C52 C59 109.9(9) . .
C37 C53 C52 120.4(9) . .
C37 C53 C54 117.7(10) . .
C52 C53 C54 107.6(9) . .
C37 C53 Ag2 80.4(7) . .
C52 C53 Ag2 106.1(7) . .
C54 C53 Ag2 122.7(7) . .
C40 C54 C60 119.8(9) . .
C40 C54 C53 121.0(9) . .
C60 C54 C53 107.8(9) . .
C60 C55 C42 119.4(9) . .
C60 C55 C56 119.5(9) . .
C42 C55 C56 110.2(9) . .
C57 C56 C55 123.2(10) . .
C57 C56 C44 121.0(10) . .
C55 C56 C44 107.5(9) . .
C56 C57 C47 121.6(10) . .
C56 C57 C58 116.5(10) . .
C47 C57 C58 109.1(9) . .
C59 C58 C49 120.6(9) . .
C59 C58 C57 121.2(9) . .
C49 C58 C57 105.3(9) . .
C58 C59 C52 122.3(9) . .
C58 C59 C60 121.0(10) . .
C52 C59 C60 105.8(9) . .
C55 C60 C54 119.9(9) . .
C55 C60 C59 118.6(10) . .
C54 C60 C59 108.8(9) . .
C3 C61 N2 114.4(8) . .
C3 C61 C64 112.6(9) . .
N2 C61 C64 105.4(8) . .
C3 C61 C4 110.4(8) . .
N2 C61 C4 105.6(8) . .
C64 C61 C4 108.0(8) . .
N2 C62 C69 118.7(9) . .
N2 C62 C63 125.5(9) . .
C69 C62 C63 115.4(8) . .
C2 C63 C75 111.2(8) . .
C2 C63 C1 100.9(7) . .
C75 C63 C1 110.7(8) . .
C2 C63 C62 111.4(8) . .
C75 C63 C62 106.6(7) . .
C1 C63 C62 116.0(8) . .
N1 C64 C65 122.1(10) . .
N1 C64 C61 114.2(9) . .
C65 C64 C61 123.7(10) . .
C64 C65 C66 121.2(12) . .
C64 C65 H65 119.4 . .
C66 C65 H65 119.4 . .
C67 C66 C65 119.9(13) . .
C67 C66 H66 120.1 . .
C65 C66 H66 120.1 . .
C66 C67 C68 115.4(13) . .
C66 C67 H67 122.3 . .
C68 C67 H67 122.3 . .
N1 C68 C67 125.6(13) . .
N1 C68 H68 117.2 . .
C67 C68 H68 117.2 . .
C70 C69 C74 117.7(9) . .
C70 C69 C62 123.6(9) . .
C74 C69 C62 118.6(9) . .
C71 C70 C69 121.5(11) . .
C71 C70 H70 119.3 . .
C69 C70 H70 119.3 . .
C70 C71 C72 118.4(11) . .
C70 C71 H71 120.8 . .
C72 C71 H71 120.8 . .
C73 C72 C71 121.2(11) . .
C73 C72 H72 119.4 . .
C71 C72 H72 119.4 . .
C72 C73 C74 122.2(10) . .
C72 C73 H73 118.9 . .
C74 C73 H73 118.9 . .
C73 C74 C69 119.1(10) . .
C73 C74 H74 120.4 . .
C69 C74 H74 120.4 . .
C76 C75 C80 117.7(9) . .
C76 C75 C63 124.2(8) . .
C80 C75 C63 118.1(9) . .
C77 C76 C75 121.8(10) . .
C77 C76 H76 119.1 . .
C75 C76 H76 119.1 . .
C76 C77 C78 120.3(10) . .
C76 C77 H77 119.8 . .
C78 C77 H77 119.8 . .
C79 C78 C77 119.3(9) . .
C79 C78 H78 120.3 . .
C77 C78 H78 120.3 . .
C78 C79 C80 120.3(10) . .
C78 C79 H79 119.9 . .
C80 C79 H79 119.9 . .
C79 C80 C75 120.6(10) . .
C79 C80 H80 119.7 . .
C75 C80 H80 119.7 . .
O7 C81 H81A 109.5 . .
O7 C81 H81B 109.5 . .
H81A C81 H81B 109.5 . .
O7 C81 H81C 109.5 . .
H81A C81 H81C 109.5 . .
H81B C81 H81C 109.5 . .
O6 C82 H82A 109.5 . .
O6 C82 H82B 109.5 . .
H82A C82 H82B 109.5 . .
O6 C82 H82C 109.5 . .
H82A C82 H82C 109.5 . .
H82B C82 H82C 109.5 . .
O5 C83 H83A 109.5 . .
O5 C83 H83B 109.5 . .
H83A C83 H83B 109.5 . .
O5 C83 H83C 109.5 . .
H83A C83 H83C 109.5 . .
H83B C83 H83C 109.5 . .
O4 C84 H84A 109.5 . .
O4 C84 H84B 109.5 . .
H84A C84 H84B 109.5 . .
O4 C84 H84C 109.5 . .
H84A C84 H84C 109.5 . .
H84B C84 H84C 109.5 . .
O3 C85 H85A 109.5 . .
O3 C85 H85B 109.5 . .
H85A C85 H85B 109.5 . .
O3 C85 H85C 109.5 . .
H85A C85 H85C 109.5 . .
H85B C85 H85C 109.5 . .
C109 Ag3 O14 133.3(3) 2_667 .
C109 Ag3 C108 145.1(4) 2_667 .
O14 Ag3 C108 69.1(3) . .
C109 Ag3 O13 142.5(3) 2_667 .
O14 Ag3 O13 75.0(3) . .
C108 Ag3 O13 58.0(3) . .
C109 Ag3 C110 32.3(3) 2_667 2_667
O14 Ag3 C110 138.2(3) . 2_667
C108 Ag3 C110 150.3(3) . 2_667
O13 Ag3 C110 110.9(3) . 2_667
C109 Ag3 Ag3 73.3(3) 2_667 2_667
O14 Ag3 Ag3 129.24(18) . 2_667
C108 Ag3 Ag3 72.2(2) . 2_667
O13 Ag3 Ag3 109.9(2) . 2_667
C110 Ag3 Ag3 89.0(3) 2_667 2_667
C138 Ag4 N3 145.0(4) 1_655 .
C138 Ag4 N4 119.3(4) 1_655 .
N3 Ag4 N4 70.8(4) . .
C138 Ag4 C122 34.7(4) 1_655 1_655
N3 Ag4 C122 145.2(4) . 1_655
N4 Ag4 C122 143.9(4) . 1_655
C93 O10 C170 113.9(9) . .
C169 O11 C111 114.3(10) . .
C168 O12 C128 112.3(8) . .
C167 O13 C107 116.9(9) . .
C167 O13 Ag3 145.9(8) . .
C107 O13 Ag3 96.2(6) . .
C166 O14 C90 115.9(8) . .
C166 O14 Ag3 128.1(6) . .
C90 O14 Ag3 114.3(6) . .
C153 N3 C149 117.4(13) . .
C153 N3 Ag4 124.5(11) . .
C149 N3 Ag4 115.4(8) . .
C147 N4 C146 123.1(9) . .
C147 N4 Ag4 127.9(7) . .
C146 N4 Ag4 108.6(7) . .
C95 C86 C99 115.9(9) . .
C95 C86 C148 127.7(10) . .
C99 C86 C148 113.9(9) . .
C88 C87 C101 122.9(9) . .
C88 C87 C148 120.5(9) . .
C101 C87 C148 113.4(9) . .
C87 C88 C104 121.2(10) . .
C87 C88 C146 123.7(9) . .
C104 C88 C146 115.0(9) . .
O8 C89 C146 123.2(10) . .
O8 C89 C90 119.2(9) . .
C146 C89 C90 117.5(9) . .
O14 C90 C105 111.2(9) . .
O14 C90 C91 104.2(7) . .
C105 C90 C91 105.4(9) . .
O14 C90 C89 105.4(9) . .
C105 C90 C89 115.0(8) . .
C91 C90 C89 115.2(9) . .
C92 C91 C108 107.4(8) . .
C92 C91 C90 141.7(8) . .
C108 C91 C90 110.8(9) . .
C91 C92 C110 107.5(8) . .
C91 C92 C93 138.7(9) . .
C110 C92 C93 113.6(9) . .
O10 C93 C92 114.1(8) . .
O10 C93 C113 109.5(9) . .
C92 C93 C113 104.9(8) . .
O10 C93 C94 109.5(8) . .
C92 C93 C94 117.7(9) . .
C113 C93 C94 99.9(8) . .
O9 C94 C95 128.4(9) . .
O9 C94 C93 124.2(9) . .
C95 C94 C93 106.6(8) . .
C86 C95 C96 122.6(10) . .
C86 C95 C94 130.0(10) . .
C96 C95 C94 104.3(8) . .
C97 C96 C95 122.0(10) . .
C97 C96 C113 119.2(9) . .
C95 C96 C113 114.4(10) . .
C96 C97 C115 123.0(9) . .
C96 C97 C98 116.1(10) . .
C115 C97 C98 107.3(10) . .
C99 C98 C117 124.7(11) . .
C99 C98 C97 119.8(10) . .
C117 C98 C97 106.0(9) . .
C98 C99 C86 119.5(10) . .
C98 C99 C100 117.4(10) . .
C86 C99 C100 117.7(10) . .
C101 C100 C119 117.7(10) . .
C101 C100 C99 118.0(9) . .
C119 C100 C99 118.6(11) . .
C100 C101 C102 120.1(10) . .
C100 C101 C87 120.8(10) . .
C102 C101 C87 113.9(10) . .
C103 C102 C101 120.0(10) . .
C103 C102 C121 110.4(9) . .
C101 C102 C121 119.5(11) . .
C102 C103 C104 120.0(10) . .
C102 C103 C123 108.8(10) . .
C104 C103 C123 122.5(9) . .
C103 C104 C88 116.0(9) . .
C103 C104 C105 120.3(9) . .
C88 C104 C105 118.5(9) . .
C106 C105 C104 116.1(9) . .
C106 C105 C90 119.6(8) . .
C104 C105 C90 120.5(9) . .
C124 C106 C105 122.3(9) . .
C124 C106 C107 110.2(9) . .
C105 C106 C107 119.3(9) . .
O13 C107 C108 109.1(8) . .
O13 C107 C106 114.5(10) . .
C108 C107 C106 109.6(8) . .
O13 C107 C126 113.2(8) . .
C108 C107 C126 109.4(10) . .
C106 C107 C126 100.8(8) . .
C109 C108 C91 107.6(9) . .
C109 C108 C107 123.4(9) . .
C91 C108 C107 124.1(9) . .
C109 C108 Ag3 103.3(6) . .
C91 C108 Ag3 93.3(6) . .
C107 C108 Ag3 95.6(6) . .
C110 C109 C108 108.0(8) . .
C110 C109 C128 123.7(10) . .
C108 C109 C128 121.3(9) . .
C110 C109 Ag3 83.1(6) . 2_667
C108 C109 Ag3 110.0(7) . 2_667
C128 C109 Ag3 102.5(6) . 2_667
C109 C110 C92 109.3(10) . .
C109 C110 C111 122.2(9) . .
C92 C110 C111 127.4(9) . .
C109 C110 Ag3 64.7(5) . 2_667
C92 C110 Ag3 113.5(7) . 2_667
C111 C110 Ag3 98.2(6) . 2_667
O11 C111 C112 116.0(10) . .
O11 C111 C110 108.7(9) . .
C112 C111 C110 107.1(9) . .
O11 C111 C130 116.6(9) . .
C112 C111 C130 101.6(9) . .
C110 C111 C130 106.0(10) . .
C113 C112 C114 118.2(10) . .
C113 C112 C111 121.3(11) . .
C114 C112 C111 110.2(10) . .
C112 C113 C96 121.6(10) . .
C112 C113 C93 123.4(9) . .
C96 C113 C93 108.5(9) . .
C112 C114 C131 110.1(10) . .
C112 C114 C115 123.6(10) . .
C131 C114 C115 116.9(10) . .
C116 C115 C97 110.0(10) . .
C116 C115 C114 121.4(10) . .
C97 C115 C114 114.2(10) . .
C133 C116 C115 122.1(10) . .
C133 C116 C117 120.6(13) . .
C115 C116 C117 108.7(9) . .
C118 C117 C116 122.6(10) . .
C118 C117 C98 116.7(11) . .
C116 C117 C98 107.8(10) . .
C117 C118 C119 123.1(10) . .
C117 C118 C135 116.2(11) . .
C119 C118 C135 109.7(11) . .
C118 C119 C120 108.6(10) . .
C118 C119 C100 119.2(11) . .
C120 C119 C100 119.9(11) . .
C121 C120 C136 123.2(11) . .
C121 C120 C119 120.8(11) . .
C136 C120 C119 106.3(11) . .
C120 C121 C102 121.0(11) . .
C120 C121 C122 122.3(11) . .
C102 C121 C122 103.4(10) . .
C123 C122 C138 120.0(9) . .
C123 C122 C121 110.7(10) . .
C138 C122 C121 115.5(12) . .
C123 C122 Ag4 128.0(9) . 1_455
C138 C122 Ag4 66.0(6) . 1_455
C121 C122 Ag4 110.2(7) . 1_455
C122 C123 C124 122.6(12) . .
C122 C123 C103 106.6(10) . .
C124 C123 C103 115.6(10) . .
C123 C124 C106 122.6(10) . .
C123 C124 C125 119.0(11) . .
C106 C124 C125 109.6(9) . .
C126 C125 C139 121.9(12) . .
C126 C125 C124 108.0(10) . .
C139 C125 C124 120.7(9) . .
C125 C126 C127 118.0(10) . .
C125 C126 C107 110.7(10) . .
C127 C126 C107 122.5(10) . .
C126 C127 C128 123.8(10) . .
C126 C127 C141 119.7(10) . .
C128 C127 C141 108.9(11) . .
O12 C128 C127 114.8(8) . .
O12 C128 C129 114.3(9) . .
C127 C128 C129 104.0(9) . .
O12 C128 C109 106.0(8) . .
C127 C128 C109 110.7(9) . .
C129 C128 C109 106.8(8) . .
C130 C129 C142 119.6(11) . .
C130 C129 C128 124.7(10) . .
C142 C129 C128 107.7(11) . .
C129 C130 C131 120.3(12) . .
C129 C130 C111 124.2(11) . .
C131 C130 C111 109.4(10) . .
C132 C131 C130 121.8(12) . .
C132 C131 C114 119.9(10) . .
C130 C131 C114 107.5(10) . .
C131 C132 C143 118.2(11) . .
C131 C132 C133 122.1(10) . .
C143 C132 C133 107.0(12) . .
C116 C133 C134 119.1(12) . .
C116 C133 C132 117.1(11) . .
C134 C133 C132 108.8(11) . .
C133 C134 C135 121.0(11) . .
C133 C134 C144 110.0(11) . .
C135 C134 C144 117.0(13) . .
C134 C135 C136 120.7(11) . .
C134 C135 C118 120.1(12) . .
C136 C135 C118 103.4(10) . .
C137 C136 C120 117.4(12) . .
C137 C136 C135 120.7(11) . .
C120 C136 C135 111.9(10) . .
C145 C137 C136 117.5(13) . .
C145 C137 C138 110.1(10) . .
C136 C137 C138 120.8(11) . .
C137 C138 C122 120.7(10) . .
C137 C138 C139 103.8(11) . .
C122 C138 C139 118.5(10) . .
C137 C138 Ag4 107.5(7) . 1_455
C122 C138 Ag4 79.3(7) . 1_455
C139 C138 Ag4 126.8(8) . 1_455
C140 C139 C125 119.8(10) . .
C140 C139 C138 110.4(11) . .
C125 C139 C138 119.0(11) . .
C139 C140 C141 120.8(11) . .
C139 C140 C145 107.6(10) . .
C141 C140 C145 120.4(13) . .
C140 C141 C142 119.7(11) . .
C140 C141 C127 119.8(12) . .
C142 C141 C127 109.0(11) . .
C143 C142 C141 121.1(12) . .
C143 C142 C129 121.4(13) . .
C141 C142 C129 109.1(11) . .
C142 C143 C132 118.4(12) . .
C142 C143 C144 118.6(13) . .
C132 C143 C144 108.9(10) . .
C145 C144 C143 120.8(11) . .
C145 C144 C134 120.6(11) . .
C143 C144 C134 105.2(12) . .
C144 C145 C137 123.2(11) . .
C144 C145 C140 119.1(11) . .
C137 C145 C140 107.9(12) . .
N4 C146 C88 113.2(9) . .
N4 C146 C89 107.4(9) . .
C88 C146 C89 109.7(9) . .
N4 C146 C149 106.2(9) . .
C88 C146 C149 113.1(10) . .
C89 C146 C149 106.9(9) . .
N4 C147 C154 118.0(9) . .
N4 C147 C148 125.9(9) . .
C154 C147 C148 115.8(8) . .
C86 C148 C147 117.0(8) . .
C86 C148 C160 111.4(8) . .
C147 C148 C160 107.4(7) . .
C86 C148 C87 102.5(8) . .
C147 C148 C87 109.5(9) . .
C160 C148 C87 108.8(8) . .
C150 C149 N3 122.0(12) . .
C150 C149 C146 123.4(12) . .
N3 C149 C146 114.6(10) . .
C151 C150 C149 116.0(15) . .
C151 C150 H150 122.0 . .
C149 C150 H150 122.0 . .
C150 C151 C152 123.2(16) . .
C150 C151 H151 118.4 . .
C152 C151 H151 118.4 . .
C153 C152 C151 115.2(16) . .
C153 C152 H152 122.4 . .
C151 C152 H152 122.4 . .
N3 C153 C152 125.7(16) . .
N3 C153 H153 117.1 . .
C152 C153 H153 117.1 . .
C159 C154 C155 118.6(10) . .
C159 C154 C147 120.6(11) . .
C155 C154 C147 120.6(9) . .
C156 C155 C154 117.9(10) . .
C156 C155 H155 121.0 . .
C154 C155 H155 121.0 . .
C155 C156 C157 119.9(12) . .
C155 C156 H156 120.0 . .
C157 C156 H156 120.0 . .
C158 C157 C156 120.1(10) . .
C158 C157 H157 120.0 . .
C156 C157 H157 120.0 . .
C157 C158 C159 121.2(11) . .
C157 C158 H158 119.4 . .
C159 C158 H158 119.4 . .
C154 C159 C158 122.2(12) . .
C154 C159 H159 118.9 . .
C158 C159 H159 118.9 . .
C161 C160 C165 117.8(9) . .
C161 C160 C148 126.7(10) . .
C165 C160 C148 115.2(9) . .
C160 C161 C162 123.6(11) . .
C160 C161 H161 118.2 . .
C162 C161 H161 118.2 . .
C163 C162 C161 118.1(10) . .
C163 C162 H162 121.0 . .
C161 C162 H162 121.0 . .
C164 C163 C162 122.5(9) . .
C164 C163 H163 118.7 . .
C162 C163 H163 118.7 . .
C163 C164 C165 117.0(10) . .
C163 C164 H164 121.5 . .
C165 C164 H164 121.5 . .
C160 C165 C164 120.9(10) . .
C160 C165 H165 119.6 . .
C164 C165 H165 119.6 . .
O14 C166 H16A 109.5 . .
O14 C166 H16B 109.5 . .
H16A C166 H16B 109.5 . .
O14 C166 H16C 109.5 . .
H16A C166 H16C 109.5 . .
H16B C166 H16C 109.5 . .
O13 C167 H16D 109.5 . .
O13 C167 H16E 109.5 . .
H16D C167 H16E 109.5 . .
O13 C167 H16F 109.5 . .
H16D C167 H16F 109.5 . .
H16E C167 H16F 109.5 . .
O12 C168 H16G 109.5 . .
O12 C168 H16H 109.5 . .
H16G C168 H16H 109.5 . .
O12 C168 H16I 109.5 . .
H16G C168 H16I 109.5 . .
H16H C168 H16I 109.5 . .
O11 C169 H16J 109.5 . .
O11 C169 H16K 109.5 . .
H16J C169 H16K 109.5 . .
O11 C169 H16L 109.5 . .
H16J C169 H16L 109.5 . .
H16K C169 H16L 109.5 . .
O10 C170 H17G 109.5 . .
O10 C170 H17H 109.5 . .
H17G C170 H17H 109.5 . .
O10 C170 H17I 109.5 . .
H17G C170 H17I 109.5 . .
H17H C170 H17I 109.5 . .
H16M O16 H16N 109.5 . .
C171 O15A Ag2 133(2) . .
O15A C171 H17A 108.1 . .
O15A C171 H17B 111.0 . .
H17A C171 H17B 106.6 . .
O15A C171 H17C 111.3 . .
H17A C171 H17C 107.6 . .
H17B C171 H17C 112.0 . .
C172 O15B Ag2 135(2) . .
O15B C172 H17D 111.4 . .
O15B C172 H17E 109.0 . .
H17D C172 H17E 110.4 . .
O15B C172 H17F 108.4 . .
H17D C172 H17F 109.7 . .
H17E C172 H17F 107.9 . .

loop_
_geom_bond_atom_site_label_1
_geom_bond_atom_site_label_2
_geom_bond_distance
_geom_bond_site_symmetry_2
Ag1 C23 2.427(10) .
Ag1 C24 2.431(9) 2_656
Ag1 O7 2.494(6) .
Ag1 O6 2.524(7) .
Ag1 C25 2.582(9) 2_656
Ag1 Ag1 2.8628(16) 2_656
Ag2 N1 2.326(10) 1_655
Ag2 C53 2.344(10) .
Ag2 N2 2.458(8) 1_655
Ag2 O15A 2.490(19) .
Ag2 C37 2.509(11) .
Ag2 O15B 2.53(2) .
O1 C4 1.188(11) .
O2 C9 1.218(11) .
O3 C85 1.440(13) .
O3 C8 1.457(11) .
O4 C26 1.406(11) .
O4 C84 1.441(12) .
O5 C43 1.441(10) .
O5 C83 1.481(11) .
O6 C22 1.419(11) .
O6 C82 1.436(12) .
O7 C5 1.445(11) .
O7 C81 1.448(12) .
N1 C64 1.350(14) .
N1 C68 1.366(15) .
N1 Ag2 2.326(10) 1_455
N2 C62 1.236(13) .
N2 C61 1.528(12) .
N2 Ag2 2.458(8) 1_455
C28 C27 1.385(12) .
C28 C11 1.417(12) .
C28 C8 1.526(13) .
C1 C10 1.390(13) .
C1 C14 1.479(13) .
C1 C63 1.534(13) .
C2 C3 1.397(14) .
C2 C63 1.462(13) .
C2 C16 1.475(13) .
C3 C19 1.441(13) .
C3 C61 1.467(14) .
C4 C5 1.561(13) .
C4 C61 1.574(13) .
C5 C6 1.517(13) .
C5 C20 1.569(13) .
C6 C23 1.435(12) .
C6 C7 1.440(13) .
C7 C25 1.416(12) .
C7 C8 1.527(12) .
C8 C9 1.551(12) .
C9 C10 1.499(13) .
C10 C11 1.417(12) .
C11 C12 1.380(13) .
C12 C30 1.393(13) .
C12 C13 1.427(13) .
C13 C14 1.395(13) .
C13 C32 1.427(13) .
C14 C15 1.466(12) .
C15 C34 1.407(12) .
C15 C16 1.450(14) .
C16 C17 1.376(14) .
C17 C36 1.412(14) .
C17 C18 1.444(14) .
C18 C19 1.410(14) .
C18 C38 1.429(14) .
C19 C20 1.431(12) .
C20 C21 1.390(13) .
C21 C39 1.367(14) .
C21 C22 1.561(13) .
C22 C23 1.515(13) .
C22 C41 1.567(13) .
C23 C24 1.443(13) .
C24 C25 1.399(12) .
C24 C43 1.499(12) .
C24 Ag1 2.431(9) 2_656
C25 C26 1.520(13) .
C25 Ag1 2.582(9) 2_656
C26 C27 1.525(13) .
C26 C45 1.546(13) .
C27 C29 1.441(13) .
C29 C30 1.396(13) .
C29 C46 1.477(13) .
C30 C31 1.479(14) .
C31 C32 1.401(12) .
C31 C48 1.408(13) .
C32 C33 1.415(14) .
C33 C50 1.436(13) .
C33 C34 1.455(13) .
C34 C35 1.475(13) .
C35 C36 1.406(13) .
C35 C51 1.458(12) .
C36 C37 1.448(14) .
C37 C53 1.366(14) .
C37 C38 1.488(15) .
C38 C39 1.373(14) .
C39 C40 1.483(13) .
C40 C54 1.371(13) .
C40 C41 1.443(12) .
C41 C42 1.357(14) .
C42 C55 1.420(13) .
C42 C43 1.571(14) .
C43 C44 1.508(13) .
C44 C45 1.407(14) .
C44 C56 1.472(14) .
C45 C46 1.439(14) .
C46 C47 1.378(14) .
C47 C57 1.417(14) .
C47 C48 1.450(13) .
C48 C49 1.461(14) .
C49 C50 1.418(13) .
C49 C58 1.448(14) .
C50 C51 1.436(15) .
C51 C52 1.409(14) .
C52 C53 1.420(15) .
C52 C59 1.460(14) .
C53 C54 1.481(13) .
C54 C60 1.429(14) .
C55 C60 1.379(14) .
C55 C56 1.439(15) .
C56 C57 1.383(14) .
C57 C58 1.487(14) .
C58 C59 1.340(15) .
C59 C60 1.483(14) .
C61 C64 1.540(14) .
C62 C69 1.488(13) .
C62 C63 1.577(13) .
C63 C75 1.529(12) .
C64 C65 1.353(15) .
C65 C66 1.379(16) .
C65 H65 0.9500 .
C66 C67 1.370(19) .
C66 H66 0.9500 .
C67 C68 1.395(19) .
C67 H67 0.9500 .
C68 H68 0.9500 .
C69 C70 1.396(16) .
C69 C74 1.422(14) .
C70 C71 1.390(14) .
C70 H70 0.9500 .
C71 C72 1.393(15) .
C71 H71 0.9500 .
C72 C73 1.328(16) .
C72 H72 0.9500 .
C73 C74 1.380(14) .
C73 H73 0.9500 .
C74 H74 0.9500 .
C75 C76 1.382(14) .
C75 C80 1.415(13) .
C76 C77 1.370(13) .
C76 H76 0.9500 .
C77 C78 1.401(14) .
C77 H77 0.9500 .
C78 C79 1.376(15) .
C78 H78 0.9500 .
C79 C80 1.391(14) .
C79 H79 0.9500 .
C80 H80 0.9500 .
C81 H81A 0.9800 .
C81 H81B 0.9800 .
C81 H81C 0.9800 .
C82 H82A 0.9800 .
C82 H82B 0.9800 .
C82 H82C 0.9800 .
C83 H83A 0.9800 .
C83 H83B 0.9800 .
C83 H83C 0.9800 .
C84 H84A 0.9800 .
C84 H84B 0.9800 .
C84 H84C 0.9800 .
C85 H85A 0.9800 .
C85 H85B 0.9800 .
C85 H85C 0.9800 .
Ag3 C109 2.353(9) 2_667
Ag3 O14 2.460(7) .
Ag3 C108 2.471(10) .
Ag3 O13 2.497(8) .
Ag3 C110 2.585(10) 2_667
Ag3 Ag3 2.8526(18) 2_667
Ag4 C138 2.345(12) 1_655
Ag4 N3 2.373(12) .
Ag4 N4 2.420(9) .
Ag4 C122 2.521(11) 1_655
O8 C89 1.191(14) .
O9 C94 1.186(12) .
O10 C93 1.405(12) .
O10 C170 1.418(12) .
O11 C169 1.338(15) .
O11 C111 1.422(13) .
O12 C168 1.403(12) .
O12 C128 1.460(11) .
O13 C167 1.386(15) .
O13 C107 1.447(13) .
O14 C166 1.365(15) .
O14 C90 1.440(12) .
N3 C153 1.307(17) .
N3 C149 1.391(17) .
N4 C147 1.274(13) .
N4 C146 1.463(13) .
C86 C95 1.362(13) .
C86 C99 1.463(14) .
C86 C148 1.532(14) .
C87 C88 1.296(15) .
C87 C101 1.448(14) .
C87 C148 1.558(13) .
C88 C104 1.428(13) .
C88 C146 1.542(15) .
C89 C146 1.544(13) .
C89 C90 1.595(14) .
C90 C105 1.488(15) .
C90 C91 1.555(15) .
C91 C92 1.416(15) .
C91 C108 1.456(12) .
C92 C110 1.449(13) .
C92 C93 1.537(14) .
C93 C113 1.555(15) .
C93 C94 1.588(13) .
C94 C95 1.542(14) .
C95 C96 1.395(14) .
C96 C97 1.365(15) .
C96 C113 1.430(12) .
C97 C115 1.431(14) .
C97 C98 1.473(15) .
C98 C99 1.385(16) .
C98 C117 1.464(14) .
C99 C100 1.469(16) .
C100 C101 1.424(16) .
C100 C119 1.455(14) .
C101 C102 1.432(14) .
C102 C103 1.397(15) .
C102 C121 1.443(15) .
C103 C104 1.420(15) .
C103 C123 1.443(15) .
C104 C105 1.454(13) .
C105 C106 1.419(13) .
C106 C124 1.415(15) .
C106 C107 1.531(13) .
C107 C108 1.508(15) .
C107 C126 1.535(15) .
C108 C109 1.439(14) .
C109 C110 1.390(14) .
C109 C128 1.550(13) .
C109 Ag3 2.353(9) 2_667
C110 C111 1.515(16) .
C110 Ag3 2.585(10) 2_667
C111 C112 1.507(15) .
C111 C130 1.533(16) .
C112 C113 1.366(14) .
C112 C114 1.397(15) .
C114 C131 1.444(15) .
C114 C115 1.449(14) .
C115 C116 1.392(17) .
C116 C133 1.371(15) .
C116 C117 1.440(15) .
C117 C118 1.359(18) .
C118 C119 1.445(17) .
C118 C135 1.478(14) .
C119 C120 1.446(16) .
C120 C121 1.344(16) .
C120 C136 1.436(16) .
C121 C122 1.479(14) .
C122 C123 1.396(17) .
C122 C138 1.460(17) .
C122 Ag4 2.521(11) 1_455
C123 C124 1.401(13) .
C124 C125 1.448(16) .
C125 C126 1.425(14) .
C125 C139 1.433(17) .
C126 C127 1.431(18) .
C127 C128 1.469(17) .
C127 C141 1.470(16) .
C128 C129 1.548(17) .
C129 C130 1.334(17) .
C129 C142 1.445(17) .
C130 C131 1.427(16) .
C131 C132 1.381(17) .
C132 C143 1.462(18) .
C132 C133 1.471(15) .
C133 C134 1.40(2) .
C134 C135 1.405(17) .
C134 C144 1.489(16) .
C135 C136 1.467(19) .
C136 C137 1.432(15) .
C137 C145 1.410(16) .
C137 C138 1.441(19) .
C138 C139 1.464(13) .
C138 Ag4 2.345(12) 1_455
C139 C140 1.394(19) .
C140 C141 1.410(16) .
C140 C145 1.432(16) .
C141 C142 1.427(19) .
C142 C143 1.379(16) .
C143 C144 1.473(17) .
C144 C145 1.386(19) .
C146 C149 1.550(17) .
C147 C154 1.508(13) .
C147 C148 1.538(13) .
C148 C160 1.553(12) .
C149 C150 1.370(18) .
C150 C151 1.364(19) .
C150 H150 0.9500 .
C151 C152 1.40(2) .
C151 H151 0.9500 .
C152 C153 1.34(2) .
C152 H152 0.9500 .
C153 H153 0.9500 .
C154 C159 1.353(15) .
C154 C155 1.438(16) .
C155 C156 1.408(14) .
C155 H155 0.9500 .
C156 C157 1.425(15) .
C156 H156 0.9500 .
C157 C158 1.311(17) .
C157 H157 0.9500 .
C158 C159 1.393(15) .
C158 H158 0.9500 .
C159 H159 0.9500 .
C160 C161 1.325(15) .
C160 C165 1.405(15) .
C161 C162 1.403(14) .
C161 H161 0.9500 .
C162 C163 1.367(15) .
C162 H162 0.9500 .
C163 C164 1.366(15) .
C163 H163 0.9500 .
C164 C165 1.439(12) .
C164 H164 0.9500 .
C165 H165 0.9500 .
C166 H16A 0.9800 .
C166 H16B 0.9800 .
C166 H16C 0.9800 .
C167 H16D 0.9800 .
C167 H16E 0.9800 .
C167 H16F 0.9800 .
C168 H16G 0.9800 .
C168 H16H 0.9800 .
C168 H16I 0.9800 .
C169 H16J 0.9800 .
C169 H16K 0.9800 .
C169 H16L 0.9800 .
C170 H17G 0.9800 .
C170 H17H 0.9800 .
C170 H17I 0.9800 .
O16 H16M 0.8700 .
O16 H16N 0.8700 .
O15A C171 1.37(2) .
C171 H17A 1.0238 .
C171 H17B 0.9715 .
C171 H17C 0.9592 .
O15B C172 1.35(2) .
C172 H17D 0.9633 .
C172 H17E 0.9858 .
C172 H17F 0.9935 .
C173 O17B 1.34(2) .
C174 O17A 1.35(2) .

loop_
_geom_torsion_atom_site_label_1
_geom_torsion_atom_site_label_2
_geom_torsion_atom_site_label_3
_geom_torsion_atom_site_label_4
_geom_torsion
_geom_torsion_site_symmetry_1
_geom_torsion_site_symmetry_4
C63 C2 C3 C19 156.0(9) . .
C16 C2 C3 C19 -11.7(13) . .
C63 C2 C3 C61 -9.8(14) . .
C16 C2 C3 C61 -177.6(9) . .
C81 O7 C5 C6 171.8(8) . .
Ag1 O7 C5 C6 6.2(8) . .
C81 O7 C5 C4 -62.4(10) . .
Ag1 O7 C5 C4 132.0(6) . .
C81 O7 C5 C20 58.5(10) . .
Ag1 O7 C5 C20 -107.1(6) . .
O1 C4 C5 O7 -47.4(11) . .
C61 C4 C5 O7 126.5(9) . .
O1 C4 C5 C6 70.9(12) . .
C61 C4 C5 C6 -115.3(10) . .
O1 C4 C5 C20 -165.5(9) . .
C61 C4 C5 C20 8.3(12) . .
O7 C5 C6 C23 -58.5(10) . .
C4 C5 C6 C23 -175.8(8) . .
C20 C5 C6 C23 57.0(10) . .
O7 C5 C6 C7 119.2(13) . .
C4 C5 C6 C7 1.9(17) . .
C20 C5 C6 C7 -125.2(12) . .
C23 C6 C7 C25 -1.7(11) . .
C5 C6 C7 C25 -179.5(11) . .
C23 C6 C7 C8 -179.8(10) . .
C5 C6 C7 C8 2(2) . .
C85 O3 C8 C28 158.3(7) . .
C85 O3 C8 C7 40.6(10) . .
C85 O3 C8 C9 -95.1(9) . .
C27 C28 C8 O3 -82.1(11) . .
C11 C28 C8 O3 130.9(8) . .
C27 C28 C8 C7 38.9(12) . .
C11 C28 C8 C7 -108.1(8) . .
C27 C28 C8 C9 164.7(9) . .
C11 C28 C8 C9 17.7(10) . .
C25 C7 C8 O3 76.4(10) . .
C6 C7 C8 O3 -105.6(12) . .
C25 C7 C8 C28 -41.5(10) . .
C6 C7 C8 C28 136.5(11) . .
C25 C7 C8 C9 -153.5(8) . .
C6 C7 C8 C9 24.5(16) . .
O3 C8 C9 O2 34.2(13) . .
C28 C8 C9 O2 146.3(9) . .
C7 C8 C9 O2 -97.4(11) . .
O3 C8 C9 C10 -138.8(8) . .
C28 C8 C9 C10 -26.7(9) . .
C7 C8 C9 C10 89.6(10) . .
C14 C1 C10 C11 -9.5(13) . .
C63 C1 C10 C11 -170.8(9) . .
C14 C1 C10 C9 148.0(9) . .
C63 C1 C10 C9 -13.3(16) . .
O2 C9 C10 C1 53.8(15) . .
C8 C9 C10 C1 -133.5(10) . .
O2 C9 C10 C11 -146.0(10) . .
C8 C9 C10 C11 26.7(9) . .
C27 C28 C11 C12 5.0(15) . .
C8 C28 C11 C12 153.7(9) . .
C27 C28 C11 C10 -150.8(9) . .
C8 C28 C11 C10 -2.2(11) . .
C1 C10 C11 C12 -8.1(14) . .
C9 C10 C11 C12 -171.2(9) . .
C1 C10 C11 C28 147.9(9) . .
C9 C10 C11 C28 -15.2(10) . .
C28 C11 C12 C30 -1.2(15) . .
C10 C11 C12 C30 152.4(10) . .
C28 C11 C12 C13 -139.9(10) . .
C10 C11 C12 C13 13.7(14) . .
C11 C12 C13 C14 -1.2(14) . .
C30 C12 C13 C14 -143.7(9) . .
C11 C12 C13 C32 145.2(9) . .
C30 C12 C13 C32 2.7(12) . .
C12 C13 C14 C15 139.3(9) . .
C32 C13 C14 C15 -1.6(13) . .
C12 C13 C14 C1 -16.2(13) . .
C32 C13 C14 C1 -157.2(9) . .
C10 C1 C14 C13 21.3(12) . .
C63 C1 C14 C13 -175.1(8) . .
C10 C1 C14 C15 -134.6(9) . .
C63 C1 C14 C15 29.0(11) . .
C13 C14 C15 C34 2.6(12) . .
C1 C14 C15 C34 158.4(8) . .
C13 C14 C15 C16 -144.0(9) . .
C1 C14 C15 C16 11.8(12) . .
C34 C15 C16 C17 -5.2(14) . .
C14 C15 C16 C17 141.5(10) . .
C34 C15 C16 C2 -162.2(8) . .
C14 C15 C16 C2 -15.5(12) . .
C3 C2 C16 C17 -13.3(14) . .
C63 C2 C16 C17 178.5(9) . .
C3 C2 C16 C15 144.3(9) . .
C63 C2 C16 C15 -23.9(13) . .
C15 C16 C17 C36 4.0(15) . .
C2 C16 C17 C36 160.6(9) . .
C15 C16 C17 C18 -137.6(10) . .
C2 C16 C17 C18 19.0(14) . .
C16 C17 C18 C19 0.2(14) . .
C36 C17 C18 C19 -146.6(9) . .
C16 C17 C18 C38 144.0(10) . .
C36 C17 C18 C38 -2.9(11) . .
C38 C18 C19 C20 -3.0(15) . .
C17 C18 C19 C20 136.7(10) . .
C38 C18 C19 C3 -164.4(9) . .
C17 C18 C19 C3 -24.7(13) . .
C2 C3 C19 C18 30.5(13) . .
C61 C3 C19 C18 -162.9(9) . .
C2 C3 C19 C20 -130.8(10) . .
C61 C3 C19 C20 35.9(13) . .
C18 C19 C20 C21 -1.9(14) . .
C3 C19 C20 C21 158.6(9) . .
C18 C19 C20 C5 -154.0(9) . .
C3 C19 C20 C5 6.5(13) . .
O7 C5 C20 C21 65.8(11) . .
C6 C5 C20 C21 -48.2(11) . .
C4 C5 C20 C21 -178.4(9) . .
O7 C5 C20 C19 -142.6(8) . .
C6 C5 C20 C19 103.4(9) . .
C4 C5 C20 C19 -26.8(12) . .
C19 C20 C21 C39 3.3(15) . .
C5 C20 C21 C39 155.3(10) . .
C19 C20 C21 C22 -147.5(9) . .
C5 C20 C21 C22 4.5(14) . .
C82 O6 C22 C23 -175.7(8) . .
Ag1 O6 C22 C23 -10.0(7) . .
C82 O6 C22 C21 -53.2(11) . .
Ag1 O6 C22 C21 112.5(7) . .
C82 O6 C22 C41 63.0(11) . .
Ag1 O6 C22 C41 -131.3(7) . .
C39 C21 C22 O6 112.0(10) . .
C20 C21 C22 O6 -94.2(11) . .
C39 C21 C22 C23 -125.6(9) . .
C20 C21 C22 C23 28.2(12) . .
C39 C21 C22 C41 -10.9(11) . .
C20 C21 C22 C41 142.9(9) . .
C7 C6 C23 C24 3.2(10) . .
C5 C6 C23 C24 -178.3(8) . .
C7 C6 C23 C22 154.7(9) . .
C5 C6 C23 C22 -26.9(13) . .
C7 C6 C23 Ag1 -102.9(7) . .
C5 C6 C23 Ag1 75.6(7) . .
O6 C22 C23 C6 111.3(10) . .
C21 C22 C23 C6 -17.0(13) . .
C41 C22 C23 C6 -125.3(10) . .
O6 C22 C23 C24 -100.9(10) . .
C21 C22 C23 C24 130.8(9) . .
C41 C22 C23 C24 22.5(12) . .
O6 C22 C23 Ag1 10.4(7) . .
C21 C22 C23 Ag1 -117.8(6) . .
C41 C22 C23 Ag1 133.8(6) . .
C6 C23 C24 C25 -3.5(10) . .
C22 C23 C24 C25 -156.4(8) . .
Ag1 C23 C24 C25 95.7(7) . .
C6 C23 C24 C43 155.6(8) . .
C22 C23 C24 C43 2.8(14) . .
Ag1 C23 C24 C43 -105.2(8) . .
C6 C23 C24 Ag1 -88.5(8) . 2_656
C22 C23 C24 Ag1 118.6(8) . 2_656
Ag1 C23 C24 Ag1 10.7(6) . 2_656
C23 C24 C25 C7 2.6(11) . .
C43 C24 C25 C7 -156.7(8) . .
Ag1 C24 C25 C7 109.7(7) 2_656 .
C23 C24 C25 C26 169.2(8) . .
C43 C24 C25 C26 9.9(14) . .
Ag1 C24 C25 C26 -83.7(8) 2_656 .
C23 C24 C25 Ag1 -107.1(7) . 2_656
C43 C24 C25 Ag1 93.6(8) . 2_656
C6 C7 C25 C24 -0.6(11) . .
C8 C7 C25 C24 178.0(8) . .
C6 C7 C25 C26 -166.5(8) . .
C8 C7 C25 C26 12.1(13) . .
C6 C7 C25 Ag1 74.0(8) . 2_656
C8 C7 C25 Ag1 -107.4(8) . 2_656
C84 O4 C26 C25 178.6(8) . .
C84 O4 C26 C27 55.8(11) . .
C84 O4 C26 C45 -61.6(11) . .
C24 C25 C26 O4 91.3(10) . .
C7 C25 C26 O4 -104.2(10) . .
Ag1 C25 C26 O4 23.4(7) 2_656 .
C24 C25 C26 C27 -140.6(9) . .
C7 C25 C26 C27 23.9(12) . .
Ag1 C25 C26 C27 151.4(6) 2_656 .
C24 C25 C26 C45 -33.1(11) . .
C7 C25 C26 C45 131.4(9) . .
Ag1 C25 C26 C45 -101.1(6) 2_656 .
C11 C28 C27 C29 -3.0(14) . .
C8 C28 C27 C29 -147.2(9) . .
C11 C28 C27 C26 141.2(9) . .
C8 C28 C27 C26 -3.0(14) . .
O4 C26 C27 C28 95.5(11) . .
C25 C26 C27 C28 -28.1(12) . .
C45 C26 C27 C28 -139.8(9) . .
O4 C26 C27 C29 -117.7(9) . .
C25 C26 C27 C29 118.7(8) . .
C45 C26 C27 C29 7.0(10) . .
C28 C27 C29 C30 -2.6(15) . .
C26 C27 C29 C30 -149.7(9) . .
C28 C27 C29 C46 142.7(9) . .
C26 C27 C29 C46 -4.4(11) . .
C11 C12 C30 C29 -4.6(15) . .
C13 C12 C30 C29 137.2(10) . .
C11 C12 C30 C31 -143.3(9) . .
C13 C12 C30 C31 -1.6(12) . .
C27 C29 C30 C12 6.5(15) . .
C46 C29 C30 C12 -134.5(10) . .
C27 C29 C30 C31 140.6(10) . .
C46 C29 C30 C31 -0.4(14) . .
C12 C30 C31 C32 -0.1(11) . .
C29 C30 C31 C32 -139.4(9) . .
C12 C30 C31 C48 144.4(10) . .
C29 C30 C31 C48 5.1(14) . .
C48 C31 C32 C33 2.2(15) . .
C30 C31 C32 C33 145.2(9) . .
C48 C31 C32 C13 -141.2(10) . .
C30 C31 C32 C13 1.8(11) . .
C14 C13 C32 C31 142.7(9) . .
C12 C13 C32 C31 -2.8(11) . .
C14 C13 C32 C33 -0.4(14) . .
C12 C13 C32 C33 -145.8(9) . .
C31 C32 C33 C50 0.3(14) . .
C13 C32 C33 C50 139.9(9) . .
C31 C32 C33 C34 -138.3(9) . .
C13 C32 C33 C34 1.3(13) . .
C16 C15 C34 C33 145.0(9) . .
C14 C15 C34 C33 -1.8(13) . .
C16 C15 C34 C35 2.7(13) . .
C14 C15 C34 C35 -144.0(8) . .
C32 C33 C34 C15 -0.2(13) . .
C50 C33 C34 C15 -142.5(9) . .
C32 C33 C34 C35 147.2(8) . .
C50 C33 C34 C35 4.8(10) . .
C15 C34 C35 C36 1.1(13) . .
C33 C34 C35 C36 -147.0(8) . .
C15 C34 C35 C51 142.7(9) . .
C33 C34 C35 C51 -5.4(10) . .
C51 C35 C36 C17 -139.1(10) . .
C34 C35 C36 C17 -2.6(13) . .
C51 C35 C36 C37 0.4(14) . .
C34 C35 C36 C37 136.9(10) . .
C16 C17 C36 C35 0.1(15) . .
C18 C17 C36 C35 145.7(9) . .
C16 C17 C36 C37 -142.5(10) . .
C18 C17 C36 C37 3.1(12) . .
C35 C36 C37 C53 -1.1(16) . .
C17 C36 C37 C53 141.5(10) . .
C35 C36 C37 C38 -144.6(9) . .
C17 C36 C37 C38 -2.0(12) . .
C35 C36 C37 Ag2 74.9(10) . .
C17 C36 C37 Ag2 -142.5(7) . .
C19 C18 C38 C39 6.4(15) . .
C17 C18 C38 C39 -136.9(10) . .
C19 C18 C38 C37 145.0(10) . .
C17 C18 C38 C37 1.7(11) . .
C53 C37 C38 C39 -5.4(16) . .
C36 C37 C38 C39 137.7(10) . .
Ag2 C37 C38 C39 -88.8(11) . .
C53 C37 C38 C18 -142.8(10) . .
C36 C37 C38 C18 0.2(11) . .
Ag2 C37 C38 C18 133.7(8) . .
C20 C21 C39 C38 0.3(17) . .
C22 C21 C39 C38 153.4(10) . .
C20 C21 C39 C40 -146.0(10) . .
C22 C21 C39 C40 7.1(12) . .
C18 C38 C39 C21 -5.2(16) . .
C37 C38 C39 C21 -138.7(11) . .
C18 C38 C39 C40 138.4(10) . .
C37 C38 C39 C40 4.9(14) . .
C21 C39 C40 C54 145.1(10) . .
C38 C39 C40 C54 -2.7(15) . .
C21 C39 C40 C41 0.3(12) . .
C38 C39 C40 C41 -147.5(9) . .
C54 C40 C41 C42 -4.1(14) . .
C39 C40 C41 C42 140.9(9) . .
C54 C40 C41 C22 -152.5(9) . .
C39 C40 C41 C22 -7.5(11) . .
O6 C22 C41 C42 98.1(11) . .
C23 C22 C41 C42 -22.2(12) . .
C21 C22 C41 C42 -135.8(9) . .
O6 C22 C41 C40 -115.5(9) . .
C23 C22 C41 C40 124.2(9) . .
C21 C22 C41 C40 10.7(10) . .
C40 C41 C42 C55 3.2(14) . .
C22 C41 C42 C55 146.6(9) . .
C40 C41 C42 C43 -147.0(9) . .
C22 C41 C42 C43 -3.6(14) . .
C83 O5 C43 C24 164.9(8) . .
C83 O5 C43 C44 43.0(11) . .
C83 O5 C43 C42 -73.3(11) . .
C25 C24 C43 O5 -104.7(10) . .
C23 C24 C43 O5 99.6(10) . .
Ag1 C24 C43 O5 -21.1(8) 2_656 .
C25 C24 C43 C44 19.7(12) . .
C23 C24 C43 C44 -135.9(9) . .
Ag1 C24 C43 C44 103.3(7) 2_656 .
C25 C24 C43 C42 128.4(9) . .
C23 C24 C43 C42 -27.3(12) . .
Ag1 C24 C43 C42 -148.0(6) 2_656 .
C41 C42 C43 O5 -95.0(10) . .
C55 C42 C43 O5 111.6(9) . .
C41 C42 C43 C24 27.6(12) . .
C55 C42 C43 C24 -125.8(8) . .
C41 C42 C43 C44 141.9(9) . .
C55 C42 C43 C44 -11.5(9) . .
O5 C43 C44 C45 98.0(10) . .
C24 C43 C44 C45 -23.9(12) . .
C42 C43 C44 C45 -136.9(9) . .
O5 C43 C44 C56 -115.6(9) . .
C24 C43 C44 C56 122.5(8) . .
C42 C43 C44 C56 9.5(9) . .
C56 C44 C45 C46 1.6(13) . .
C43 C44 C45 C46 145.9(9) . .
C56 C44 C45 C26 -145.3(9) . .
C43 C44 C45 C26 -1.0(14) . .
O4 C26 C45 C44 -92.4(11) . .
C25 C26 C45 C44 28.8(12) . .
C27 C26 C45 C44 141.4(9) . .
O4 C26 C45 C46 118.8(9) . .
C25 C26 C45 C46 -120.0(9) . .
C27 C26 C45 C46 -7.4(10) . .
C44 C45 C46 C47 2.2(15) . .
C26 C45 C46 C47 152.4(9) . .
C44 C45 C46 C29 -144.9(9) . .
C26 C45 C46 C29 5.3(11) . .
C30 C29 C46 C47 -4.6(15) . .
C27 C29 C46 C47 -149.5(9) . .
C30 C29 C46 C45 144.4(10) . .
C27 C29 C46 C45 -0.6(11) . .
C45 C46 C47 C57 -2.3(14) . .
C29 C46 C47 C57 141.1(10) . .
C45 C46 C47 C48 -138.6(10) . .
C29 C46 C47 C48 4.8(15) . .
C32 C31 C48 C47 133.8(11) . .
C30 C31 C48 C47 -4.9(15) . .
C32 C31 C48 C49 -1.6(15) . .
C30 C31 C48 C49 -140.3(10) . .
C46 C47 C48 C31 -0.1(16) . .
C57 C47 C48 C31 -139.5(10) . .
C46 C47 C48 C49 140.0(10) . .
C57 C47 C48 C49 0.6(11) . .
C31 C48 C49 C50 -1.4(14) . .
C47 C48 C49 C50 -142.6(9) . .
C31 C48 C49 C58 141.0(9) . .
C47 C48 C49 C58 -0.1(10) . .
C58 C49 C50 C51 0.9(13) . .
C48 C49 C50 C51 139.6(9) . .
C58 C49 C50 C33 -134.9(10) . .
C48 C49 C50 C33 3.8(14) . .
C32 C33 C50 C49 -3.3(14) . .
C34 C33 C50 C49 137.8(9) . .
C32 C33 C50 C51 -143.4(9) . .
C34 C33 C50 C51 -2.3(11) . .
C49 C50 C51 C52 -0.3(14) . .
C33 C50 C51 C52 140.8(9) . .
C49 C50 C51 C35 -142.3(8) . .
C33 C50 C51 C35 -1.2(11) . .
C36 C35 C51 C52 1.0(14) . .
C34 C35 C51 C52 -139.6(9) . .
C36 C35 C51 C50 144.8(9) . .
C34 C35 C51 C50 4.2(11) . .
C50 C51 C52 C53 -140.6(10) . .
C35 C51 C52 C53 -1.7(14) . .
C50 C51 C52 C59 -0.9(14) . .
C35 C51 C52 C59 137.9(9) . .
C36 C37 C53 C52 0.4(16) . .
C38 C37 C53 C52 137.9(10) . .
Ag2 C37 C53 C52 -103.1(9) . .
C36 C37 C53 C54 -134.4(11) . .
C38 C37 C53 C54 3.0(15) . .
Ag2 C37 C53 C54 122.1(9) . .
C36 C37 C53 Ag2 103.5(10) . .
C38 C37 C53 Ag2 -119.0(9) . .
C51 C52 C53 C37 1.1(15) . .
C59 C52 C53 C37 -141.1(10) . .
C51 C52 C53 C54 139.9(10) . .
C59 C52 C53 C54 -2.3(11) . .
C51 C52 C53 Ag2 -87.1(10) . .
C59 C52 C53 Ag2 130.7(7) . .
C41 C40 C54 C60 2.1(14) . .
C39 C40 C54 C60 -138.5(10) . .
C41 C40 C54 C53 141.1(10) . .
C39 C40 C54 C53 0.4(15) . .
C37 C53 C54 C40 -0.7(15) . .
C52 C53 C54 C40 -140.8(10) . .
Ag2 C53 C54 C40 95.9(10) . .
C37 C53 C54 C60 142.5(10) . .
C52 C53 C54 C60 2.5(11) . .
Ag2 C53 C54 C60 -120.9(8) . .
C41 C42 C55 C60 -0.2(14) . .
C43 C42 C55 C60 153.6(8) . .
C41 C42 C55 C56 -144.2(9) . .
C43 C42 C55 C56 9.6(10) . .
C60 C55 C56 C57 1.0(14) . .
C42 C55 C56 C57 145.0(9) . .
C60 C55 C56 C44 -147.3(9) . .
C42 C55 C56 C44 -3.4(10) . .
C45 C44 C56 C57 -5.3(14) . .
C43 C44 C56 C57 -153.7(9) . .
C45 C44 C56 C55 143.9(9) . .
C43 C44 C56 C55 -4.5(10) . .
C55 C56 C57 C47 -138.9(10) . .
C44 C56 C57 C47 5.4(15) . .
C55 C56 C57 C58 -1.7(13) . .
C44 C56 C57 C58 142.6(9) . .
C46 C47 C57 C56 -1.6(14) . .
C48 C47 C57 C56 139.1(10) . .
C46 C47 C57 C58 -141.6(9) . .
C48 C47 C57 C58 -0.9(11) . .
C50 C49 C58 C59 -0.2(14) . .
C48 C49 C58 C59 -142.1(9) . .
C50 C49 C58 C57 141.6(9) . .
C48 C49 C58 C57 -0.4(10) . .
C56 C57 C58 C59 0.0(13) . .
C47 C57 C58 C59 142.2(10) . .
C56 C57 C58 C49 -141.5(9) . .
C47 C57 C58 C49 0.7(10) . .
C49 C58 C59 C52 -1.1(15) . .
C57 C58 C59 C52 -136.9(10) . .
C49 C58 C59 C60 138.1(9) . .
C57 C58 C59 C60 2.3(14) . .
C51 C52 C59 C58 1.7(14) . .
C53 C52 C59 C58 145.7(9) . .
C51 C52 C59 C60 -142.8(9) . .
C53 C52 C59 C60 1.3(11) . .
C42 C55 C60 C54 -1.9(14) . .
C56 C55 C60 C54 138.8(10) . .
C42 C55 C60 C59 -139.4(9) . .
C56 C55 C60 C59 1.3(13) . .
C40 C54 C60 C55 0.9(14) . .
C53 C54 C60 C55 -142.9(9) . .
C40 C54 C60 C59 142.1(9) . .
C53 C54 C60 C59 -1.7(11) . .
C58 C59 C60 C55 -3.0(14) . .
C52 C59 C60 C55 142.0(9) . .
C58 C59 C60 C54 -144.8(9) . .
C52 C59 C60 C54 0.3(11) . .
C2 C3 C61 N2 -4.2(13) . .
C19 C3 C61 N2 -170.5(8) . .
C2 C3 C61 C64 -124.6(10) . .
C19 C3 C61 C64 69.1(11) . .
C2 C3 C61 C4 114.7(10) . .
C19 C3 C61 C4 -51.6(11) . .
C62 N2 C61 C3 12.3(13) . .
Ag2 N2 C61 C3 -173.2(6) 1_455 .
C62 N2 C61 C64 136.6(9) . .
Ag2 N2 C61 C64 -49.0(8) 1_455 .
C62 N2 C61 C4 -109.3(10) . .
Ag2 N2 C61 C4 65.2(7) 1_455 .
O1 C4 C61 C3 -157.7(10) . .
C5 C4 C61 C3 28.7(12) . .
O1 C4 C61 N2 -33.6(12) . .
C5 C4 C61 N2 152.9(8) . .
O1 C4 C61 C64 78.8(12) . .
C5 C4 C61 C64 -94.7(10) . .
C61 N2 C62 C69 -178.4(8) . .
Ag2 N2 C62 C69 8.7(14) 1_455 .
C61 N2 C62 C63 -6.4(14) . .
Ag2 N2 C62 C63 -179.3(6) 1_455 .
C3 C2 C63 C75 134.0(9) . .
C16 C2 C63 C75 -58.3(11) . .
C3 C2 C63 C1 -108.5(10) . .
C16 C2 C63 C1 59.2(10) . .
C3 C2 C63 C62 15.2(12) . .
C16 C2 C63 C62 -177.1(8) . .
C10 C1 C63 C2 100.8(10) . .
C14 C1 C63 C2 -60.9(10) . .
C10 C1 C63 C75 -141.4(9) . .
C14 C1 C63 C75 56.9(10) . .
C10 C1 C63 C62 -19.8(13) . .
C14 C1 C63 C62 178.5(8) . .
N2 C62 C63 C2 -7.3(13) . .
C69 C62 C63 C2 165.0(8) . .
N2 C62 C63 C75 -128.8(10) . .
C69 C62 C63 C75 43.4(11) . .
N2 C62 C63 C1 107.4(11) . .
C69 C62 C63 C1 -80.3(10) . .
C68 N1 C64 C65 1.7(16) . .
Ag2 N1 C64 C65 152.8(9) 1_455 .
C68 N1 C64 C61 180.0(10) . .
Ag2 N1 C64 C61 -28.9(11) 1_455 .
C3 C61 C64 N1 178.7(9) . .
N2 C61 C64 N1 53.3(11) . .
C4 C61 C64 N1 -59.2(11) . .
C3 C61 C64 C65 -3.0(15) . .
N2 C61 C64 C65 -128.5(11) . .
C4 C61 C64 C65 119.1(11) . .
N1 C64 C65 C66 1.7(18) . .
C61 C64 C65 C66 -176.5(11) . .
C64 C65 C66 C67 0(2) . .
C65 C66 C67 C68 -4(2) . .
C64 N1 C68 C67 -7(2) . .
Ag2 N1 C68 C67 -157.1(12) 1_455 .
C66 C67 C68 N1 8(2) . .
N2 C62 C69 C70 -133.6(11) . .
C63 C62 C69 C70 53.5(13) . .
N2 C62 C69 C74 49.4(14) . .
C63 C62 C69 C74 -123.4(10) . .
C74 C69 C70 C71 -0.1(15) . .
C62 C69 C70 C71 -177.1(9) . .
C69 C70 C71 C72 0.1(16) . .
C70 C71 C72 C73 0.0(16) . .
C71 C72 C73 C74 -0.1(17) . .
C72 C73 C74 C69 0.2(16) . .
C70 C69 C74 C73 -0.1(15) . .
C62 C69 C74 C73 177.1(9) . .
C2 C63 C75 C76 130.4(10) . .
C1 C63 C75 C76 19.1(12) . .
C62 C63 C75 C76 -107.9(10) . .
C2 C63 C75 C80 -48.3(11) . .
C1 C63 C75 C80 -159.7(8) . .
C62 C63 C75 C80 73.3(10) . .
C80 C75 C76 C77 -0.4(14) . .
C63 C75 C76 C77 -179.2(9) . .
C75 C76 C77 C78 1.5(16) . .
C76 C77 C78 C79 -0.9(15) . .
C77 C78 C79 C80 -0.8(15) . .
C78 C79 C80 C75 1.9(15) . .
C76 C75 C80 C79 -1.3(14) . .
C63 C75 C80 C79 177.6(9) . .
C101 C87 C88 C104 -0.3(17) . .
C148 C87 C88 C104 158.2(10) . .
C101 C87 C88 C146 -177.8(10) . .
C148 C87 C88 C146 -19.3(16) . .
C166 O14 C90 C105 61.6(12) . .
Ag3 O14 C90 C105 -104.8(8) . .
C166 O14 C90 C91 174.7(9) . .
Ag3 O14 C90 C91 8.3(9) . .
C166 O14 C90 C89 -63.6(11) . .
Ag3 O14 C90 C89 130.0(7) . .
O8 C89 C90 O14 -46.5(14) . .
C146 C89 C90 O14 129.7(10) . .
O8 C89 C90 C105 -169.3(11) . .
C146 C89 C90 C105 6.9(15) . .
O8 C89 C90 C91 67.8(14) . .
C146 C89 C90 C91 -116.1(11) . .
O14 C90 C91 C92 123.2(14) . .
C105 C90 C91 C92 -119.7(14) . .
C89 C90 C91 C92 8.2(19) . .
O14 C90 C91 C108 -60.8(10) . .
C105 C90 C91 C108 56.4(10) . .
C89 C90 C91 C108 -175.7(8) . .
C108 C91 C92 C110 1.1(11) . .
C90 C91 C92 C110 177.2(12) . .
C108 C91 C92 C93 177.6(11) . .
C90 C91 C92 C93 -6(2) . .
C170 O10 C93 C92 41.1(11) . .
C170 O10 C93 C113 158.3(7) . .
C170 O10 C93 C94 -93.1(9) . .
C91 C92 C93 O10 -100.5(14) . .
C110 C92 C93 O10 75.8(12) . .
C91 C92 C93 C113 139.7(13) . .
C110 C92 C93 C113 -44.0(11) . .
C91 C92 C93 C94 29.7(18) . .
C110 C92 C93 C94 -153.9(9) . .
O10 C93 C94 O9 31.7(15) . .
C92 C93 C94 O9 -100.7(13) . .
C113 C93 C94 O9 146.6(11) . .
O10 C93 C94 C95 -138.2(9) . .
C92 C93 C94 C95 89.4(11) . .
C113 C93 C94 C95 -23.3(10) . .
C99 C86 C95 C96 -8.4(15) . .
C148 C86 C95 C96 -169.5(10) . .
C99 C86 C95 C94 148.5(10) . .
C148 C86 C95 C94 -12.6(17) . .
O9 C94 C95 C86 55.2(18) . .
C93 C94 C95 C86 -135.5(11) . .
O9 C94 C95 C96 -144.8(12) . .
C93 C94 C95 C96 24.6(11) . .
C86 C95 C96 C97 -10.0(17) . .
C94 C95 C96 C97 -171.9(10) . .
C86 C95 C96 C113 146.2(11) . .
C94 C95 C96 C113 -15.8(12) . .
C95 C96 C97 C115 150.8(12) . .
C113 C96 C97 C115 -4.3(19) . .
C95 C96 C97 C98 15.4(16) . .
C113 C96 C97 C98 -139.7(11) . .
C96 C97 C98 C99 -2.5(15) . .
C115 C97 C98 C99 -144.4(10) . .
C96 C97 C98 C117 145.3(10) . .
C115 C97 C98 C117 3.4(13) . .
C117 C98 C99 C86 -156.9(10) . .
C97 C98 C99 C86 -15.5(15) . .
C117 C98 C99 C100 -3.2(15) . .
C97 C98 C99 C100 138.2(10) . .
C95 C86 C99 C98 20.8(14) . .
C148 C86 C99 C98 -175.5(9) . .
C95 C86 C99 C100 -132.9(10) . .
C148 C86 C99 C100 30.9(12) . .
C98 C99 C100 C101 -146.4(9) . .
C86 C99 C100 C101 7.8(12) . .
C98 C99 C100 C119 6.4(13) . .
C86 C99 C100 C119 160.7(9) . .
C119 C100 C101 C102 -10.5(13) . .
C99 C100 C101 C102 142.5(9) . .
C119 C100 C101 C87 -163.5(9) . .
C99 C100 C101 C87 -10.4(13) . .
C88 C87 C101 C100 134.6(11) . .
C148 C87 C101 C100 -25.3(12) . .
C88 C87 C101 C102 -19.9(15) . .
C148 C87 C101 C102 -179.8(8) . .
C100 C101 C102 C103 -133.6(11) . .
C87 C101 C102 C103 21.0(15) . .
C100 C101 C102 C121 8.5(14) . .
C87 C101 C102 C121 163.2(9) . .
C101 C102 C103 C104 -3.0(18) . .
C121 C102 C103 C104 -148.3(11) . .
C101 C102 C103 C123 145.2(11) . .
C121 C102 C103 C123 0.0(14) . .
C102 C103 C104 C88 -17.4(17) . .
C123 C103 C104 C88 -161.2(11) . .
C102 C103 C104 C105 136.7(12) . .
C123 C103 C104 C105 -7.1(18) . .
C87 C88 C104 C103 19.4(16) . .
C146 C88 C104 C103 -162.9(10) . .
C87 C88 C104 C105 -135.2(12) . .
C146 C88 C104 C105 42.5(15) . .
C103 C104 C105 C106 3.3(17) . .
C88 C104 C105 C106 156.8(11) . .
C103 C104 C105 C90 -154.7(11) . .
C88 C104 C105 C90 -1.2(17) . .
O14 C90 C105 C106 60.0(14) . .
C91 C90 C105 C106 -52.3(13) . .
C89 C90 C105 C106 179.7(10) . .
O14 C90 C105 C104 -142.8(10) . .
C91 C90 C105 C104 104.9(11) . .
C89 C90 C105 C104 -23.1(16) . .
C104 C105 C106 C124 -2.2(18) . .
C90 C105 C106 C124 156.0(12) . .
C104 C105 C106 C107 -147.7(10) . .
C90 C105 C106 C107 10.5(17) . .
C167 O13 C107 C108 178.6(10) . .
Ag3 O13 C107 C108 -9.9(8) . .
C167 O13 C107 C106 -58.2(13) . .
Ag3 O13 C107 C106 113.2(8) . .
C167 O13 C107 C126 56.6(14) . .
Ag3 O13 C107 C126 -132.0(8) . .
C124 C106 C107 O13 113.6(11) . .
C105 C106 C107 O13 -97.1(12) . .
C124 C106 C107 C108 -123.5(10) . .
C105 C106 C107 C108 25.8(14) . .
C124 C106 C107 C126 -8.3(12) . .
C105 C106 C107 C126 141.0(11) . .
C92 C91 C108 C109 -1.9(11) . .
C90 C91 C108 C109 -179.3(8) . .
C92 C91 C108 C107 154.1(10) . .
C90 C91 C108 C107 -23.4(13) . .
C92 C91 C108 Ag3 -106.9(7) . .
C90 C91 C108 Ag3 75.6(7) . .
O13 C107 C108 C109 -99.9(11) . .
C106 C107 C108 C109 134.1(10) . .
C126 C107 C108 C109 24.4(12) . .
O13 C107 C108 C91 107.8(11) . .
C106 C107 C108 C91 -18.2(14) . .
C126 C107 C108 C91 -127.8(10) . .
O13 C107 C108 Ag3 10.0(8) . .
C106 C107 C108 Ag3 -116.0(8) . .
C126 C107 C108 Ag3 134.4(6) . .
C91 C108 C109 C110 2.0(11) . .
C107 C108 C109 C110 -154.2(9) . .
Ag3 C108 C109 C110 99.8(8) . .
C91 C108 C109 C128 153.5(9) . .
C107 C108 C109 C128 -2.6(14) . .
Ag3 C108 C109 C128 -108.7(8) . .
C91 C108 C109 Ag3 -87.1(8) . 2_667
C107 C108 C109 Ag3 116.7(8) . 2_667
Ag3 C108 C109 Ag3 10.7(7) . 2_667
C108 C109 C110 C92 -1.3(12) . .
C128 C109 C110 C92 -152.0(9) . .
Ag3 C109 C110 C92 107.6(8) 2_667 .
C108 C109 C110 C111 167.5(9) . .
C128 C109 C110 C111 16.7(15) . .
Ag3 C109 C110 C111 -83.7(10) 2_667 .
C108 C109 C110 Ag3 -108.9(8) . 2_667
C128 C109 C110 Ag3 100.4(9) . 2_667
C91 C92 C110 C109 0.1(12) . .
C93 C92 C110 C109 -177.4(8) . .
C91 C92 C110 C111 -167.9(10) . .
C93 C92 C110 C111 14.6(15) . .
C91 C92 C110 Ag3 70.1(9) . 2_667
C93 C92 C110 Ag3 -107.4(8) . 2_667
C169 O11 C111 C112 55.5(14) . .
C169 O11 C111 C110 176.1(10) . .
C169 O11 C111 C130 -64.2(14) . .
C109 C110 C111 O11 89.5(12) . .
C92 C110 C111 O11 -103.9(12) . .
Ag3 C110 C111 O11 24.3(9) 2_667 .
C109 C110 C111 C112 -144.6(10) . .
C92 C110 C111 C112 22.1(15) . .
Ag3 C110 C111 C112 150.3(8) 2_667 .
C109 C110 C111 C130 -36.7(13) . .
C92 C110 C111 C130 130.0(11) . .
Ag3 C110 C111 C130 -101.8(7) 2_667 .
O11 C111 C112 C113 96.3(14) . .
C110 C111 C112 C113 -25.2(15) . .
C130 C111 C112 C113 -136.1(12) . .
O11 C111 C112 C114 -119.3(11) . .
C110 C111 C112 C114 119.2(11) . .
C130 C111 C112 C114 8.3(13) . .
C114 C112 C113 C96 -1.3(18) . .
C111 C112 C113 C96 140.5(12) . .
C114 C112 C113 C93 -149.8(11) . .
C111 C112 C113 C93 -8.0(18) . .
C97 C96 C113 C112 4.7(18) . .
C95 C96 C113 C112 -152.2(11) . .
C97 C96 C113 C93 157.3(10) . .
C95 C96 C113 C93 0.4(13) . .
O10 C93 C113 C112 -78.6(13) . .
C92 C93 C113 C112 44.2(14) . .
C94 C93 C113 C112 166.5(11) . .
O10 C93 C113 C96 129.4(9) . .
C92 C93 C113 C96 -107.8(9) . .
C94 C93 C113 C96 14.5(11) . .
C113 C112 C114 C131 142.6(12) . .
C111 C112 C114 C131 -3.1(15) . .
C113 C112 C114 C115 -2.6(19) . .
C111 C112 C114 C115 -148.3(12) . .
C96 C97 C115 C116 -139.8(13) . .
C98 C97 C115 C116 -1.1(14) . .
C96 C97 C115 C114 0.7(18) . .
C98 C97 C115 C114 139.4(11) . .
C112 C114 C115 C116 138.5(13) . .
C131 C114 C115 C116 -4.5(18) . .
C112 C114 C115 C97 2.8(19) . .
C131 C114 C115 C97 -140.2(12) . .
C97 C115 C116 C133 146.3(13) . .
C114 C115 C116 C133 9(2) . .
C97 C115 C116 C117 -1.7(15) . .
C114 C115 C116 C117 -138.9(12) . .
C133 C116 C117 C118 -4.7(18) . .
C115 C116 C117 C118 143.8(12) . .
C133 C116 C117 C98 -144.7(11) . .
C115 C116 C117 C98 3.9(14) . .
C99 C98 C117 C118 -1.4(15) . .
C97 C98 C117 C118 -147.1(10) . .
C99 C98 C117 C116 141.3(11) . .
C97 C98 C117 C116 -4.4(13) . .
C116 C117 C118 C119 -134.1(12) . .
C98 C117 C118 C119 2.6(15) . .
C116 C117 C118 C135 6.2(16) . .
C98 C117 C118 C135 142.9(10) . .
C117 C118 C119 C120 143.0(11) . .
C135 C118 C119 C120 0.5(12) . .
C117 C118 C119 C100 0.7(15) . .
C135 C118 C119 C100 -141.8(10) . .
C101 C100 C119 C118 147.6(10) . .
C99 C100 C119 C118 -5.4(14) . .
C101 C100 C119 C120 9.6(14) . .
C99 C100 C119 C120 -143.4(10) . .
C118 C119 C120 C121 -148.6(11) . .
C100 C119 C120 C121 -6.6(17) . .
C118 C119 C120 C136 -1.7(12) . .
C100 C119 C120 C136 140.2(10) . .
C136 C120 C121 C102 -136.8(12) . .
C119 C120 C121 C102 4.4(17) . .
C136 C120 C121 C122 -2.3(18) . .
C119 C120 C121 C122 138.9(11) . .
C103 C102 C121 C120 140.1(11) . .
C101 C102 C121 C120 -5.3(16) . .
C103 C102 C121 C122 -1.6(13) . .
C101 C102 C121 C122 -147.0(10) . .
C120 C121 C122 C123 -138.3(12) . .
C102 C121 C122 C123 2.7(14) . .
C120 C121 C122 C138 2.2(16) . .
C102 C121 C122 C138 143.2(10) . .
C120 C121 C122 Ag4 74.5(13) . 1_455
C102 C121 C122 Ag4 -144.5(8) . 1_455
C138 C122 C123 C124 -4.8(18) . .
C121 C122 C123 C124 133.8(12) . .
Ag4 C122 C123 C124 -86.5(14) 1_455 .
C138 C122 C123 C103 -141.3(11) . .
C121 C122 C123 C103 -2.8(14) . .
Ag4 C122 C123 C103 137.0(9) 1_455 .
C102 C103 C123 C122 1.7(14) . .
C104 C103 C123 C122 149.0(12) . .
C102 C103 C123 C124 -138.3(12) . .
C104 C103 C123 C124 9.1(19) . .
C122 C123 C124 C106 -140.9(13) . .
C103 C123 C124 C106 -7.8(19) . .
C122 C123 C124 C125 3.4(18) . .
C103 C123 C124 C125 136.4(12) . .
C105 C106 C124 C123 5(2) . .
C107 C106 C124 C123 153.0(12) . .
C105 C106 C124 C125 -142.3(12) . .
C107 C106 C124 C125 5.9(14) . .
C123 C124 C125 C126 -149.0(11) . .
C106 C124 C125 C126 -0.5(14) . .
C123 C124 C125 C139 -2.0(17) . .
C106 C124 C125 C139 146.4(11) . .
C139 C125 C126 C127 -3.2(15) . .
C124 C125 C126 C127 143.3(10) . .
C139 C125 C126 C107 -151.6(10) . .
C124 C125 C126 C107 -5.1(13) . .
O13 C107 C126 C125 -114.7(10) . .
C108 C107 C126 C125 123.4(10) . .
C106 C107 C126 C125 8.1(12) . .
O13 C107 C126 C127 98.6(12) . .
C108 C107 C126 C127 -23.3(12) . .
C106 C107 C126 C127 -138.6(10) . .
C125 C126 C127 C128 -145.1(10) . .
C107 C126 C127 C128 -0.7(15) . .
C125 C126 C127 C141 1.0(14) . .
C107 C126 C127 C141 145.4(10) . .
C168 O12 C128 C127 -67.7(13) . .
C168 O12 C128 C129 52.4(13) . .
C168 O12 C128 C109 169.8(10) . .
C126 C127 C128 O12 -96.7(11) . .
C141 C127 C128 O12 114.1(10) . .
C126 C127 C128 C129 137.6(10) . .
C141 C127 C128 C129 -11.6(10) . .
C126 C127 C128 C109 23.2(14) . .
C141 C127 C128 C109 -126.0(9) . .
C110 C109 C128 O12 -109.5(11) . .
C108 C109 C128 O12 103.5(10) . .
Ag3 C109 C128 O12 -19.5(10) 2_667 .
C110 C109 C128 C127 125.4(11) . .
C108 C109 C128 C127 -21.6(13) . .
Ag3 C109 C128 C127 -144.6(8) 2_667 .
C110 C109 C128 C129 12.8(13) . .
C108 C109 C128 C129 -134.2(10) . .
Ag3 C109 C128 C129 102.8(8) 2_667 .
O12 C128 C129 C130 96.7(12) . .
C127 C128 C129 C130 -137.3(11) . .
C109 C128 C129 C130 -20.2(15) . .
O12 C128 C129 C142 -114.8(10) . .
C127 C128 C129 C142 11.2(10) . .
C109 C128 C129 C142 128.3(9) . .
C142 C129 C130 C131 2.4(17) . .
C128 C129 C130 C131 147.4(11) . .
C142 C129 C130 C111 -147.2(11) . .
C128 C129 C130 C111 -2.3(18) . .
O11 C111 C130 C129 -91.1(15) . .
C112 C111 C130 C129 141.8(12) . .
C110 C111 C130 C129 30.0(15) . .
O11 C111 C130 C131 116.4(11) . .
C112 C111 C130 C131 -10.7(13) . .
C110 C111 C130 C131 -122.4(11) . .
C129 C130 C131 C132 -0.1(18) . .
C111 C130 C131 C132 153.6(11) . .
C129 C130 C131 C114 -144.3(11) . .
C111 C130 C131 C114 9.4(14) . .
C112 C114 C131 C132 -149.0(12) . .
C115 C114 C131 C132 -1.3(18) . .
C112 C114 C131 C130 -4.0(15) . .
C115 C114 C131 C130 143.7(11) . .
C130 C131 C132 C143 -0.2(17) . .
C114 C131 C132 C143 139.8(12) . .
C130 C131 C132 C133 -136.9(13) . .
C114 C131 C132 C133 3(2) . .
C115 C116 C133 C134 -141.4(13) . .
C117 C116 C133 C134 2.9(18) . .
C115 C116 C133 C132 -7(2) . .
C117 C116 C133 C132 137.2(13) . .
C131 C132 C133 C116 1(2) . .
C143 C132 C133 C116 -139.8(13) . .
C131 C132 C133 C134 139.7(13) . .
C143 C132 C133 C134 -1.1(13) . .
C116 C133 C134 C135 -3.2(18) . .
C132 C133 C134 C135 -140.9(11) . .
C116 C133 C134 C144 138.4(11) . .
C132 C133 C134 C144 0.6(14) . .
C133 C134 C135 C136 135.9(12) . .
C144 C134 C135 C136 -3.1(15) . .
C133 C134 C135 C118 4.9(17) . .
C144 C134 C135 C118 -134.1(12) . .
C117 C118 C135 C134 -6.3(16) . .
C119 C118 C135 C134 139.0(11) . .
C117 C118 C135 C136 -144.4(10) . .
C119 C118 C135 C136 0.9(12) . .
C121 C120 C136 C137 2.2(19) . .
C119 C120 C136 C137 -143.6(11) . .
C121 C120 C136 C135 148.2(11) . .
C119 C120 C136 C135 2.4(13) . .
C134 C135 C136 C137 4.9(16) . .
C118 C135 C136 C137 142.7(10) . .
C134 C135 C136 C120 -139.8(11) . .
C118 C135 C136 C120 -2.0(12) . .
C120 C136 C137 C145 137.5(12) . .
C135 C136 C137 C145 -5.4(16) . .
C120 C136 C137 C138 -2.2(18) . .
C135 C136 C137 C138 -145.1(11) . .
C145 C137 C138 C122 -140.0(10) . .
C136 C137 C138 C122 2.3(17) . .
C145 C137 C138 C139 -4.1(12) . .
C136 C137 C138 C139 138.2(11) . .
C145 C137 C138 Ag4 132.4(8) . 1_455
C136 C137 C138 Ag4 -85.3(11) . 1_455
C123 C122 C138 C137 134.5(12) . .
C121 C122 C138 C137 -2.2(15) . .
Ag4 C122 C138 C137 -104.1(10) 1_455 .
C123 C122 C138 C139 4.8(18) . .
C121 C122 C138 C139 -131.9(12) . .
Ag4 C122 C138 C139 126.3(12) 1_455 .
C123 C122 C138 Ag4 -121.5(11) . 1_455
C121 C122 C138 Ag4 101.9(9) . 1_455
C126 C125 C139 C140 3.6(15) . .
C124 C125 C139 C140 -138.7(11) . .
C126 C125 C139 C138 144.6(11) . .
C124 C125 C139 C138 2.3(18) . .
C137 C138 C139 C140 3.7(12) . .
C122 C138 C139 C140 140.7(12) . .
Ag4 C138 C139 C140 -121.1(11) 1_455 .
C137 C138 C139 C125 -140.6(11) . .
C122 C138 C139 C125 -3.6(18) . .
Ag4 C138 C139 C125 94.6(12) 1_455 .
C125 C139 C140 C141 -1.7(16) . .
C138 C139 C140 C141 -145.7(10) . .
C125 C139 C140 C145 142.0(10) . .
C138 C139 C140 C145 -2.0(13) . .
C139 C140 C141 C142 139.0(12) . .
C145 C140 C141 C142 -0.2(16) . .
C139 C140 C141 C127 -0.4(16) . .
C145 C140 C141 C127 -139.5(11) . .
C126 C127 C141 C140 0.7(15) . .
C128 C127 C141 C140 151.4(10) . .
C126 C127 C141 C142 -142.5(10) . .
C128 C127 C141 C142 8.2(11) . .
C140 C141 C142 C143 4.5(16) . .
C127 C141 C142 C143 147.8(10) . .
C140 C141 C142 C129 -144.0(10) . .
C127 C141 C142 C129 -0.7(12) . .
C130 C129 C142 C143 -4.6(18) . .
C128 C129 C142 C143 -154.9(10) . .
C130 C129 C142 C141 143.7(11) . .
C128 C129 C142 C141 -6.6(11) . .
C141 C142 C143 C132 -140.4(12) . .
C129 C142 C143 C132 4.3(17) . .
C141 C142 C143 C144 -4.6(15) . .
C129 C142 C143 C144 140.0(12) . .
C131 C132 C143 C142 -1.9(17) . .
C133 C132 C143 C142 140.7(11) . .
C131 C132 C143 C144 -141.5(11) . .
C133 C132 C143 C144 1.2(13) . .
C142 C143 C144 C145 0.6(15) . .
C132 C143 C144 C145 140.2(11) . .
C142 C143 C144 C134 -140.3(10) . .
C132 C143 C144 C134 -0.8(13) . .
C133 C134 C144 C145 -140.9(12) . .
C135 C134 C144 C145 2.3(16) . .
C133 C134 C144 C143 0.1(13) . .
C135 C134 C144 C143 143.3(11) . .
C143 C144 C145 C137 -138.2(11) . .
C134 C144 C145 C137 -3.2(17) . .
C143 C144 C145 C140 3.5(16) . .
C134 C144 C145 C140 138.5(11) . .
C136 C137 C145 C144 4.7(17) . .
C138 C137 C145 C144 148.4(11) . .
C136 C137 C145 C140 -140.6(11) . .
C138 C137 C145 C140 3.1(13) . .
C139 C140 C145 C144 -147.6(10) . .
C141 C140 C145 C144 -3.7(16) . .
C139 C140 C145 C137 -0.6(13) . .
C141 C140 C145 C137 143.3(11) . .
C147 N4 C146 C88 9.7(14) . .
Ag4 N4 C146 C88 -176.7(7) . .
C147 N4 C146 C89 -111.5(11) . .
Ag4 N4 C146 C89 62.1(9) . .
C147 N4 C146 C149 134.4(10) . .
Ag4 N4 C146 C149 -52.0(9) . .
C87 C88 C146 N4 2.6(15) . .
C104 C88 C146 N4 -175.0(9) . .
C87 C88 C146 C89 122.5(12) . .
C104 C88 C146 C89 -55.1(13) . .
C87 C88 C146 C149 -118.2(12) . .
C104 C88 C146 C149 64.1(12) . .
O8 C89 C146 N4 -31.3(15) . .
C90 C89 C146 N4 152.7(10) . .
O8 C89 C146 C88 -154.6(11) . .
C90 C89 C146 C88 29.4(13) . .
O8 C89 C146 C149 82.4(14) . .
C90 C89 C146 C149 -93.6(12) . .
C146 N4 C147 C154 -178.2(9) . .
Ag4 N4 C147 C154 9.5(14) . .
C146 N4 C147 C148 -4.1(16) . .
Ag4 N4 C147 C148 -176.5(7) . .
C95 C86 C148 C147 -19.6(14) . .
C99 C86 C148 C147 179.0(8) . .
C95 C86 C148 C160 -143.6(10) . .
C99 C86 C148 C160 55.0(11) . .
C95 C86 C148 C87 100.2(11) . .
C99 C86 C148 C87 -61.3(10) . .
N4 C147 C148 C86 104.5(12) . .
C154 C147 C148 C86 -81.3(11) . .
N4 C147 C148 C160 -129.4(11) . .
C154 C147 C148 C160 44.8(12) . .
N4 C147 C148 C87 -11.4(14) . .
C154 C147 C148 C87 162.8(8) . .
C88 C87 C148 C86 -102.1(11) . .
C101 C87 C148 C86 58.2(10) . .
C88 C87 C148 C147 22.7(13) . .
C101 C87 C148 C147 -177.0(8) . .
C88 C87 C148 C160 139.8(10) . .
C101 C87 C148 C160 -59.9(11) . .
C153 N3 C149 C150 -5.5(17) . .
Ag4 N3 C149 C150 156.5(9) . .
C153 N3 C149 C146 176.9(11) . .
Ag4 N3 C149 C146 -21.1(11) . .
N4 C146 C149 C150 -127.8(12) . .
C88 C146 C149 C150 -3.1(15) . .
C89 C146 C149 C150 117.8(12) . .
N4 C146 C149 N3 49.8(12) . .
C88 C146 C149 N3 174.5(9) . .
C89 C146 C149 N3 -64.7(12) . .
N3 C149 C150 C151 2.0(19) . .
C146 C149 C150 C151 179.4(12) . .
C149 C150 C151 C152 4(2) . .
C150 C151 C152 C153 -6(2) . .
C149 N3 C153 C152 3(2) . .
Ag4 N3 C153 C152 -157.1(13) . .
C151 C152 C153 N3 3(2) . .
N4 C147 C154 C159 50.5(14) . .
C148 C147 C154 C159 -124.1(11) . .
N4 C147 C154 C155 -134.5(10) . .
C148 C147 C154 C155 50.9(13) . .
C159 C154 C155 C156 -0.7(15) . .
C147 C154 C155 C156 -175.8(9) . .
C154 C155 C156 C157 1.3(15) . .
C155 C156 C157 C158 -2.0(17) . .
C156 C157 C158 C159 2.0(17) . .
C155 C154 C159 C158 0.7(15) . .
C147 C154 C159 C158 175.8(9) . .
C157 C158 C159 C154 -1.5(17) . .
C86 C148 C160 C161 25.5(14) . .
C147 C148 C160 C161 -103.8(12) . .
C87 C148 C160 C161 137.8(10) . .
C86 C148 C160 C165 -160.4(9) . .
C147 C148 C160 C165 70.3(11) . .
C87 C148 C160 C165 -48.1(11) . .
C165 C160 C161 C162 4.2(15) . .
C148 C160 C161 C162 178.2(9) . .
C160 C161 C162 C163 -2.2(16) . .
C161 C162 C163 C164 0.3(15) . .
C162 C163 C164 C165 -0.6(15) . .
C161 C160 C165 C164 -4.3(15) . .
C148 C160 C165 C164 -179.0(9) . .
C163 C164 C165 C160 2.6(14) . .
